data_7109339
loop_
_publ_author_name
'Haiying Gan'
'Allen G. Oliver'
'Bradley D. Smith'

_publ_section_title
;
 Fluorine NMR reporter for phosphate anions
;
_journal_name_full Chem.Commun.
_journal_page_first 5070
_journal_paper_doi 10.1039/c3cc42169d
_journal_volume 49
_journal_year 2013
_chemical_absolute_configuration ad
_chemical_formula_moiety 'C32 H34 F N6 O6 P Zn2, 2(N O3), 2.62(H2 O)'
_chemical_formula_sum 'C32 H39.25 F N8 O14.62 P Zn2'
_chemical_formula_weight 950.67
_chemical_name_systematic
;
?
;
_space_group_crystal_system monoclinic
_space_group_IT_number 4
_space_group_name_Hall 'P 2yb'
_space_group_name_H-M_alt 'P 1 21 1'
_symmetry_space_group_name_Hall 'P 2yb'
_symmetry_space_group_name_H-M 'P 1 21 1'
_atom_sites_solution_hydrogens mixed
_atom_sites_solution_primary patterson
_atom_sites_solution_secondary difmap
_audit_creation_method SHELXL-2012
_cell_angle_alpha 90
_cell_angle_beta 108.3970(10)
_cell_angle_gamma 90
_cell_formula_units_Z 8
_cell_length_a 20.2555(19)
_cell_length_b 19.4335(19)
_cell_length_c 20.627(2)
_cell_measurement_reflns_used 9758
_cell_measurement_temperature 120(2)
_cell_measurement_theta_max 28.05
_cell_measurement_theta_min 2.27
_cell_volume 7704.5(13)
_computing_cell_refinement 'Bruker SAINT v8.18C'
_computing_data_collection 'Bruker APEX-II v2012-6.0'
_computing_data_reduction 'Bruker SAINT v8.18C'
_computing_structure_refinement 'SHELXL-2012 (Sheldrick, 2012)'
_computing_structure_solution 'SHELXT-2012/1 (Sheldrick, 2012)'
_diffrn_ambient_temperature 120(2)
_diffrn_detector_area_resol_mean 8.33
_diffrn_measured_fraction_theta_full 1.000
_diffrn_measured_fraction_theta_max 0.998
_diffrn_measurement_device_type 'Bruker APEX-II'
_diffrn_measurement_method 'combination of \w and \f-scans '
_diffrn_radiation_type MoK\a
_diffrn_radiation_wavelength 0.71073
_diffrn_reflns_av_R_equivalents 0.0324
_diffrn_reflns_av_unetI/netI 0.0263
_diffrn_reflns_Laue_measured_fraction_full 1.000
_diffrn_reflns_Laue_measured_fraction_max 0.998
_diffrn_reflns_limit_h_max 27
_diffrn_reflns_limit_h_min -27
_diffrn_reflns_limit_k_max 25
_diffrn_reflns_limit_k_min -26
_diffrn_reflns_limit_l_max 27
_diffrn_reflns_limit_l_min -27
_diffrn_reflns_number 211824
_diffrn_reflns_point_group_measured_fraction_full 1.000
_diffrn_reflns_point_group_measured_fraction_max 0.998
_diffrn_reflns_theta_full 25.242
_diffrn_reflns_theta_max 28.419
_diffrn_reflns_theta_min 1.228
_diffrn_source 'fine-focus sealed tube'
_exptl_absorpt_coefficient_mu 1.371
_exptl_absorpt_correction_T_max 0.9197
_exptl_absorpt_correction_T_min 0.8609
_exptl_absorpt_correction_type numerical
_exptl_absorpt_process_details 'SADABS, (Sheldrick, 2008)'
_exptl_crystal_colour colorless
_exptl_crystal_density_diffrn 1.639
_exptl_crystal_description block
_exptl_crystal_F_000 3906
_exptl_crystal_size_max 0.207
_exptl_crystal_size_mid 0.164
_exptl_crystal_size_min 0.120
_refine_diff_density_max 1.028
_refine_diff_density_min -0.626
_refine_diff_density_rms 0.060
_refine_ls_abs_structure_details
;
Refined as an inversion twin.
;
_refine_ls_abs_structure_Flack 0.471(4)
_refine_ls_extinction_method none
_refine_ls_goodness_of_fit_ref 1.015
_refine_ls_hydrogen_treatment constr
_refine_ls_matrix_type full
_refine_ls_number_parameters 2113
_refine_ls_number_reflns 38661
_refine_ls_number_restraints 1
_refine_ls_restrained_S_all 1.015
_refine_ls_R_factor_all 0.0361
_refine_ls_R_factor_gt 0.0295
_refine_ls_shift/su_max 0.011
_refine_ls_shift/su_mean 0.000
_refine_ls_structure_factor_coef Fsqd
_refine_ls_weighting_details
;
w=1/[\s^2^(Fo^2^)+(0.0334P)^2^+4.2733P]
where P=(Fo^2^+2Fc^2^)/3
;
_refine_ls_weighting_scheme calc
_refine_ls_wR_factor_gt 0.0660
_refine_ls_wR_factor_ref 0.0687
_reflns_Friedel_coverage 0.943
_reflns_Friedel_fraction_full 1.000
_reflns_Friedel_fraction_max 0.997
_reflns_number_gt 35250
_reflns_number_total 38661
_reflns_threshold_expression 'I > 2\s(I)'
_cod_data_source_file c3cc42169d.txt
_cod_data_source_block nd1241
_cod_original_cell_volume 7704.7(13)
_cod_database_code 7109339
_shelx_space_group_comment
;
The symmetry employed for this shelxl refinement is uniquely defined
by the following loop, which should always be used as a source of
symmetry information in preference to the above space-group names.
They are only intended as comments.
;
_shelx_estimated_absorpt_t_min 0.764
_shelx_estimated_absorpt_t_max 0.853
_diffrn_source_monochromator 'Bruker TRIUMPH curved-graphite'
_shelxl_version_number 2012-6

loop_
_space_group_symop_operation_xyz
'x, y, z'
'-x, y+1/2, -z'

loop_
_atom_site_label
_atom_site_type_symbol
_atom_site_fract_x
_atom_site_fract_y
_atom_site_fract_z
_atom_site_U_iso_or_equiv
_atom_site_adp_type
_atom_site_occupancy
_atom_site_site_symmetry_order
_atom_site_calc_flag
_atom_site_refinement_flags_posn
_atom_site_refinement_flags_adp
_atom_site_refinement_flags_occupancy
_atom_site_disorder_assembly
_atom_site_disorder_group
Zn1 Zn 0.14173(2) 0.49383(2) 0.65453(2) 0.01609(8) Uani 1 1 d . . . . .
Zn2 Zn 0.31033(2) 0.45792(2) 0.63684(2) 0.01608(8) Uani 1 1 d . . . . .
P1 P 0.29274(4) 0.49012(5) 0.78181(4) 0.01620(16) Uani 1 1 d . . . . .
F1 F 0.16064(12) 0.67080(12) 0.38463(11) 0.0322(5) Uani 1 1 d . . . . .
O1 O 0.21725(11) 0.50019(12) 0.60641(11) 0.0174(5) Uani 1 1 d . . . . .
O2 O 0.21589(12) 0.48965(14) 0.74898(12) 0.0236(5) Uani 1 1 d . . . . .
O3 O 0.33460(12) 0.46436(13) 0.73829(12) 0.0211(5) Uani 1 1 d . . . . .
O4 O 0.31475(14) 0.56508(13) 0.80758(14) 0.0271(6) Uani 1 1 d . . . . .
H4O H 0.3559 0.5648 0.8340 0.041 Uiso 1 1 calc R U . . .
O5 O 0.31434(13) 0.44765(14) 0.85067(12) 0.0241(5) Uani 1 1 d . . . . .
H5O H 0.3000 0.4070 0.8426 0.036 Uiso 1 1 calc R U . . .
O6 O 0.12873(15) 0.38897(13) 0.64990(13) 0.0275(6) Uani 1 1 d . . . . .
H60A H 0.1286 0.3663 0.6802 0.041 Uiso 1 1 d . U . . .
H6OB H 0.1371 0.3629 0.6232 0.041 Uiso 1 1 d . U . . .
N1 N 0.12764(15) 0.60703(15) 0.64557(15) 0.0189(6) Uani 1 1 d . . . . .
N2 N 0.30710(15) 0.44018(15) 0.52785(15) 0.0197(6) Uani 1 1 d . . . . .
N3 N 0.07144(15) 0.51625(15) 0.71114(15) 0.0214(6) Uani 1 1 d . . . . .
N4 N 0.05994(14) 0.50558(15) 0.55621(15) 0.0200(6) Uani 1 1 d . . . . .
N5 N 0.30959(15) 0.35244(15) 0.63340(14) 0.0187(6) Uani 1 1 d . . . . .
N6 N 0.39112(15) 0.51913(15) 0.63027(15) 0.0195(6) Uani 1 1 d . . . . .
C1 C 0.20338(17) 0.54187(18) 0.55121(18) 0.0184(7) Uani 1 1 d . . . . .
C2 C 0.18601(17) 0.61103(18) 0.55755(18) 0.0196(7) Uani 1 1 d . . . . .
C3 C 0.17084(18) 0.65375(18) 0.50054(19) 0.0224(7) Uani 1 1 d . . . . .
H3 H 0.1591 0.7007 0.5040 0.027 Uiso 1 1 calc R U . . .
C4 C 0.17285(19) 0.6279(2) 0.43961(19) 0.0252(8) Uani 1 1 d . . . . .
C5 C 0.19016(18) 0.5605(2) 0.43174(18) 0.0227(7) Uani 1 1 d . . . . .
H5 H 0.1912 0.5441 0.3887 0.027 Uiso 1 1 calc R U . . .
C6 C 0.20620(18) 0.51709(18) 0.48852(17) 0.0203(7) Uani 1 1 d . . . . .
C7 C 0.18570(18) 0.63795(18) 0.62586(19) 0.0212(7) Uani 1 1 d . . . . .
H7A H 0.2305 0.6268 0.6609 0.025 Uiso 1 1 calc R U . . .
H7B H 0.1806 0.6886 0.6236 0.025 Uiso 1 1 calc R U . . .
C8 C 0.12897(19) 0.62601(19) 0.71507(19) 0.0224(7) Uani 1 1 d . . . . .
H8A H 0.1169 0.6752 0.7166 0.027 Uiso 1 1 calc R U . . .
H8B H 0.1761 0.6185 0.7478 0.027 Uiso 1 1 calc R U . . .
C9 C 0.07666(18) 0.5816(2) 0.73394(18) 0.0214(7) Uani 1 1 d . . . . .
C10 C 0.0345(2) 0.6065(2) 0.7700(2) 0.0278(8) Uani 1 1 d . . . . .
H10 H 0.0384 0.6528 0.7856 0.033 Uiso 1 1 calc R U . . .
C11 C -0.0138(2) 0.5618(2) 0.7830(2) 0.0332(9) Uani 1 1 d . . . . .
H11 H -0.0434 0.5776 0.8076 0.040 Uiso 1 1 calc R U . . .
C12 C -0.0186(2) 0.4952(2) 0.7602(2) 0.0327(9) Uani 1 1 d . . . . .
H12 H -0.0512 0.4642 0.7688 0.039 Uiso 1 1 calc R U . . .
C13 C 0.02481(18) 0.4744(2) 0.72465(19) 0.0264(8) Uani 1 1 d . . . . .
H13 H 0.0217 0.4282 0.7089 0.032 Uiso 1 1 calc R U . . .
C14 C 0.05953(18) 0.62412(19) 0.59494(19) 0.0226(7) Uani 1 1 d . . . . .
H14C H 0.0641 0.6676 0.5716 0.027 Uiso 1 1 calc R U . . .
H14D H 0.0251 0.6319 0.6193 0.027 Uiso 1 1 calc R U . . .
C15 C 0.03267(17) 0.56879(19) 0.54203(18) 0.0202(7) Uani 1 1 d . . . . .
C16 C -0.02075(19) 0.5829(2) 0.4813(2) 0.0264(8) Uani 1 1 d . . . . .
H16 H -0.0398 0.6280 0.4723 0.032 Uiso 1 1 calc R U . . .
C17 C -0.04533(19) 0.5309(2) 0.4349(2) 0.0293(8) Uani 1 1 d . . . . .
H17 H -0.0824 0.5393 0.3940 0.035 Uiso 1 1 calc R U . . .
C18 C -0.01581(19) 0.4662(2) 0.44813(19) 0.0271(8) Uani 1 1 d . . . . .
H18 H -0.0309 0.4298 0.4161 0.032 Uiso 1 1 calc R U . . .
C19 C 0.03653(19) 0.4560(2) 0.50964(19) 0.0247(7) Uani 1 1 d . . . . .
H19 H 0.0568 0.4115 0.5192 0.030 Uiso 1 1 calc R U . . .
C20 C 0.23283(18) 0.44518(18) 0.48485(17) 0.0212(7) Uani 1 1 d . . . . .
H20C H 0.2047 0.4118 0.5011 0.025 Uiso 1 1 calc R U . . .
H20D H 0.2284 0.4338 0.4369 0.025 Uiso 1 1 calc R U . . .
C21 C 0.3347(2) 0.37029(19) 0.52699(19) 0.0264(8) Uani 1 1 d . . . . .
H21C H 0.3856 0.3731 0.5360 0.032 Uiso 1 1 calc R U . . .
H21D H 0.3139 0.3504 0.4808 0.032 Uiso 1 1 calc R U . . .
C22 C 0.32028(19) 0.32265(19) 0.57880(19) 0.0217(7) Uani 1 1 d . . . . .
C23 C 0.3231(2) 0.2519(2) 0.5732(2) 0.0290(8) Uani 1 1 d . . . . .
H23 H 0.3309 0.2316 0.5344 0.035 Uiso 1 1 calc R U . . .
C24 C 0.3144(2) 0.2114(2) 0.6247(2) 0.0317(9) Uani 1 1 d . . . . .
H24 H 0.3167 0.1627 0.6220 0.038 Uiso 1 1 calc R U . . .
C25 C 0.3022(2) 0.2419(2) 0.6804(2) 0.0288(8) Uani 1 1 d . . . . .
H25 H 0.2956 0.2148 0.7162 0.035 Uiso 1 1 calc R U . . .
C26 C 0.30004(19) 0.31263(19) 0.68268(18) 0.0226(7) Uani 1 1 d . . . . .
H26 H 0.2914 0.3340 0.7206 0.027 Uiso 1 1 calc R U . . .
C27 C 0.35163(19) 0.4913(2) 0.50877(18) 0.0235(7) Uani 1 1 d . . . . .
H27C H 0.3218 0.5269 0.4794 0.028 Uiso 1 1 calc R U . . .
H27D H 0.3780 0.4682 0.4819 0.028 Uiso 1 1 calc R U . . .
C28 C 0.40174(18) 0.52509(18) 0.56989(19) 0.0212(7) Uani 1 1 d . . . . .
C29 C 0.4568(2) 0.5645(2) 0.5625(2) 0.0273(8) Uani 1 1 d . . . . .
H29 H 0.4640 0.5680 0.5193 0.033 Uiso 1 1 calc R U . . .
C30 C 0.5002(2) 0.5980(2) 0.6182(2) 0.0331(9) Uani 1 1 d . . . . .
H30 H 0.5379 0.6248 0.6139 0.040 Uiso 1 1 calc R U . . .
C31 C 0.4886(2) 0.5926(2) 0.6803(2) 0.0309(9) Uani 1 1 d . . . . .
H31 H 0.5178 0.6158 0.7193 0.037 Uiso 1 1 calc R U . . .
C32 C 0.43363(19) 0.55263(19) 0.6849(2) 0.0245(8) Uani 1 1 d . . . . .
H32 H 0.4256 0.5487 0.7277 0.029 Uiso 1 1 calc R U . . .
Zn1A Zn 0.67366(2) 0.36869(2) 0.14365(2) 0.01749(8) Uani 1 1 d . . . . .
Zn2A Zn 0.83591(2) 0.39005(2) 0.10848(2) 0.01765(8) Uani 1 1 d . . . . .
P1A P 0.82995(4) 0.36379(5) 0.26008(4) 0.01780(17) Uani 1 1 d . . . . .
F1A F 0.64375(12) 0.18866(12) -0.14082(11) 0.0313(5) Uani 1 1 d . . . . .
O1A O 0.74040(12) 0.35384(12) 0.08484(12) 0.0177(5) Uani 1 1 d . . . . .
O2A O 0.75463(12) 0.34624(13) 0.23290(12) 0.0211(5) Uani 1 1 d . . . . .
O3A O 0.86646(12) 0.38053(14) 0.20909(12) 0.0237(5) Uani 1 1 d . . . . .
O4A O 0.84189(14) 0.42624(15) 0.31179(13) 0.0301(6) Uani 1 1 d . . . . .
H4OA H 0.8058 0.4506 0.3020 0.045 Uiso 1 1 calc R U . . .
O5A O 0.87070(14) 0.30328(14) 0.30688(15) 0.0310(6) Uani 1 1 d . . . . .
H5OA H 0.8501 0.2922 0.3348 0.047 Uiso 1 1 calc R U . . .
O6A O 0.68609(17) 0.47223(14) 0.15353(14) 0.0336(7) Uani 1 1 d . . . . .
H60C H 0.6899 0.4919 0.1926 0.050 Uiso 1 1 d . U . . .
H60D H 0.6792 0.5037 0.1237 0.050 Uiso 1 1 d . U . . .
N1A N 0.63853(14) 0.26221(15) 0.12749(14) 0.0173(6) Uani 1 1 d . . . . .
N2A N 0.82430(16) 0.40638(15) -0.00200(15) 0.0208(6) Uani 1 1 d . . . . .
N3A N 0.60793(15) 0.35777(15) 0.20878(15) 0.0215(6) Uani 1 1 d . . . . .
N4A N 0.58563(14) 0.37704(15) 0.04991(15) 0.0204(6) Uani 1 1 d . . . . .
N5A N 0.91744(15) 0.33204(16) 0.09694(15) 0.0213(6) Uani 1 1 d . . . . .
N6A N 0.84581(15) 0.49514(16) 0.10765(15) 0.0229(6) Uani 1 1 d . . . . .
C1A C 0.71606(17) 0.31347(18) 0.02850(17) 0.0175(7) Uani 1 1 d . . . . .
C2A C 0.68914(17) 0.24830(17) 0.03443(17) 0.0173(6) Uani 1 1 d . . . . .
C3A C 0.66307(17) 0.20742(18) -0.02360(18) 0.0201(7) Uani 1 1 d . . . . .
H3A H 0.6439 0.1634 -0.0203 0.024 Uiso 1 1 calc R U . . .
C4A C 0.66535(18) 0.23116(19) -0.08524(18) 0.0222(7) Uani 1 1 d . . . . .
C5A C 0.69178(18) 0.29497(19) -0.09302(17) 0.0219(7) Uani 1 1 d . . . . .
H5A H 0.6926 0.3100 -0.1366 0.026 Uiso 1 1 calc R U . . .
C6A C 0.71733(18) 0.33713(18) -0.03547(17) 0.0191(7) Uani 1 1 d . . . . .
C7A C 0.68893(18) 0.22298(17) 0.10312(17) 0.0185(7) Uani 1 1 d . . . . .
H7AA H 0.6765 0.1736 0.1000 0.022 Uiso 1 1 calc R U . . .
H7AB H 0.7361 0.2279 0.1364 0.022 Uiso 1 1 calc R U . . .
C8A C 0.63873(18) 0.23943(18) 0.19571(17) 0.0183(7) Uani 1 1 d . . . . .
H8AA H 0.6872 0.2352 0.2265 0.022 Uiso 1 1 calc R U . . .
H8AB H 0.6161 0.1939 0.1924 0.022 Uiso 1 1 calc R U . . .
C9A C 0.59966(17) 0.29185(19) 0.22386(17) 0.0198(7) Uani 1 1 d . . . . .
C10A C 0.55789(19) 0.2730(2) 0.26273(19) 0.0266(8) Uani 1 1 d . . . . .
H10A H 0.5514 0.2259 0.2715 0.032 Uiso 1 1 calc R U . . .
C11A C 0.5258(2) 0.3243(2) 0.2885(2) 0.0344(9) Uani 1 1 d . . . . .
H11A H 0.4978 0.3128 0.3161 0.041 Uiso 1 1 calc R U . . .
C12A C 0.5348(2) 0.3922(2) 0.2738(2) 0.0347(9) Uani 1 1 d . . . . .
H12A H 0.5132 0.4280 0.2911 0.042 Uiso 1 1 calc R U . . .
C13A C 0.5756(2) 0.4068(2) 0.2336(2) 0.0310(9) Uani 1 1 d . . . . .
H13A H 0.5812 0.4535 0.2228 0.037 Uiso 1 1 calc R U . . .
C14A C 0.56740(17) 0.25851(18) 0.07814(17) 0.0191(7) Uani 1 1 d . . . . .
H14E H 0.5333 0.2571 0.1035 0.023 Uiso 1 1 calc R U . . .
H14F H 0.5625 0.2154 0.0515 0.023 Uiso 1 1 calc R U . . .
C15A C 0.55092(17) 0.31896(18) 0.02948(17) 0.0186(7) Uani 1 1 d . . . . .
C16A C 0.49786(19) 0.3135(2) -0.03272(18) 0.0243(8) Uani 1 1 d . . . . .
H16A H 0.4739 0.2712 -0.0461 0.029 Uiso 1 1 calc R U . . .
C17A C 0.4807(2) 0.3705(2) -0.07443(19) 0.0299(8) Uani 1 1 d . . . . .
H17A H 0.4441 0.3684 -0.1167 0.036 Uiso 1 1 calc R U . . .
C18A C 0.5177(2) 0.4311(2) -0.0538(2) 0.0338(9) Uani 1 1 d . . . . .
H18A H 0.5073 0.4710 -0.0819 0.041 Uiso 1 1 calc R U . . .
C19A C 0.5697(2) 0.4324(2) 0.0083(2) 0.0289(8) Uani 1 1 d . . . . .
H19A H 0.5952 0.4738 0.0224 0.035 Uiso 1 1 calc R U . . .
C20A C 0.74819(19) 0.40553(18) -0.04166(18) 0.0229(7) Uani 1 1 d . . . . .
H20E H 0.7240 0.4418 -0.0241 0.027 Uiso 1 1 calc R U . . .
H20F H 0.7418 0.4154 -0.0904 0.027 Uiso 1 1 calc R U . . .
C21A C 0.8632(2) 0.35327(19) -0.02504(18) 0.0231(7) Uani 1 1 d . . . . .
H21E H 0.8831 0.3735 -0.0588 0.028 Uiso 1 1 calc R U . . .
H21F H 0.8310 0.3160 -0.0480 0.028 Uiso 1 1 calc R U . . .
C22A C 0.92126(18) 0.32321(18) 0.03336(18) 0.0204(7) Uani 1 1 d . . . . .
C23A C 0.97466(19) 0.28624(19) 0.0218(2) 0.0248(8) Uani 1 1 d . . . . .
H23A H 0.9767 0.2810 -0.0234 0.030 Uiso 1 1 calc R U . . .
C24A C 1.0251(2) 0.2569(2) 0.0761(2) 0.0299(9) Uani 1 1 d . . . . .
H24A H 1.0616 0.2306 0.0688 0.036 Uiso 1 1 calc R U . . .
C25A C 1.0219(2) 0.2663(2) 0.1419(2) 0.0317(9) Uani 1 1 d . . . . .
H25A H 1.0563 0.2473 0.1803 0.038 Uiso 1 1 calc R U . . .
C26A C 0.9670(2) 0.3044(2) 0.1499(2) 0.0273(8) Uani 1 1 d . . . . .
H26A H 0.9644 0.3111 0.1946 0.033 Uiso 1 1 calc R U . . .
C27A C 0.8552(2) 0.4747(2) -0.0052(2) 0.0300(8) Uani 1 1 d . . . . .
H27E H 0.8312 0.4958 -0.0502 0.036 Uiso 1 1 calc R U . . .
H27F H 0.9047 0.4686 -0.0018 0.036 Uiso 1 1 calc R U . . .
C28A C 0.8508(2) 0.5233(2) 0.0502(2) 0.0259(8) Uani 1 1 d . . . . .
C29A C 0.8566(2) 0.5938(2) 0.0437(2) 0.0352(10) Uani 1 1 d . . . . .
H29A H 0.8587 0.6130 0.0020 0.042 Uiso 1 1 calc R U . . .
C30A C 0.8593(2) 0.6357(2) 0.0981(3) 0.0404(11) Uani 1 1 d . . . . .
H30A H 0.8649 0.6840 0.0950 0.048 Uiso 1 1 calc R U . . .
C31A C 0.8538(2) 0.6068(2) 0.1576(2) 0.0359(10) Uani 1 1 d . . . . .
H31A H 0.8547 0.6347 0.1957 0.043 Uiso 1 1 calc R U . . .
C32A C 0.8470(2) 0.5361(2) 0.1601(2) 0.0289(8) Uani 1 1 d . . . . .
H32A H 0.8429 0.5159 0.2006 0.035 Uiso 1 1 calc R U . . .
Zn1B Zn 0.17120(2) 0.50154(2) 0.16990(2) 0.01713(8) Uani 1 1 d . . . . .
Zn2B Zn 0.34153(2) 0.47440(2) 0.14953(2) 0.01714(8) Uani 1 1 d . . . . .
P1B P 0.31649(4) 0.49945(5) 0.29506(4) 0.01897(17) Uani 1 1 d . . . . .
F1B F 0.15826(12) 0.66579(13) -0.11751(11) 0.0317(5) Uani 1 1 d . . . . .
O1B O 0.24612(12) 0.51325(12) 0.11767(11) 0.0178(5) Uani 1 1 d . . . . .
O2B O 0.24414(12) 0.52511(13) 0.26040(12) 0.0227(5) Uani 1 1 d . . . . .
O3B O 0.36039(12) 0.48349(14) 0.25035(12) 0.0227(5) Uani 1 1 d . . . . .
O4B O 0.35588(14) 0.55258(15) 0.35158(14) 0.0309(6) Uani 1 1 d . . . . .
H4OB H 0.3968 0.5575 0.3508 0.037 Uiso 1 1 calc R U . . .
O5B O 0.31337(14) 0.43317(15) 0.33869(14) 0.0301(6) Uani 1 1 d . . . . .
H5OB H 0.2721 0.4193 0.3284 0.045 Uiso 1 1 calc R U . . .
O6B O 0.18288(17) 0.39710(14) 0.18406(15) 0.0337(6) Uani 1 1 d . . . . .
H6OE H 0.1835 0.3791 0.2167 0.051 Uiso 1 1 d . U . . .
H6OF H 0.1870 0.3659 0.1604 0.051 Uiso 1 1 d . U . . .
N1B N 0.13828(14) 0.60861(15) 0.14703(15) 0.0173(6) Uani 1 1 d . . . . .
N2B N 0.33944(15) 0.45612(15) 0.04084(15) 0.0195(6) Uani 1 1 d . . . . .
N3B N 0.09541(15) 0.51854(16) 0.22477(15) 0.0225(6) Uani 1 1 d . . . . .
N4B N 0.09193(14) 0.49078(15) 0.07237(15) 0.0199(6) Uani 1 1 d . . . . .
N5B N 0.35219(15) 0.36889(16) 0.14977(15) 0.0213(6) Uani 1 1 d . . . . .
N6B N 0.42612(15) 0.53046(15) 0.14319(15) 0.0207(6) Uani 1 1 d . . . . .
C1B C 0.22610(16) 0.55124(17) 0.05997(17) 0.0172(6) Uani 1 1 d . . . . .
C2B C 0.19806(17) 0.61714(18) 0.06054(18) 0.0180(7) Uani 1 1 d . . . . .
C3B C 0.17498(17) 0.65421(18) 0.00019(19) 0.0216(7) Uani 1 1 d . . . . .
H3B H 0.1555 0.6987 0.0001 0.026 Uiso 1 1 calc R U . . .
C4B C 0.18001(18) 0.6272(2) -0.05915(18) 0.0236(8) Uani 1 1 d . . . . .
C5B C 0.20814(18) 0.5631(2) -0.06166(18) 0.0232(7) Uani 1 1 d . . . . .
H5B H 0.2117 0.5455 -0.1034 0.028 Uiso 1 1 calc R U . . .
C6B C 0.23134(17) 0.52440(18) -0.00171(18) 0.0190(7) Uani 1 1 d . . . . .
C7B C 0.19234(18) 0.64607(17) 0.12623(19) 0.0196(7) Uani 1 1 d . . . . .
H7BA H 0.2378 0.6419 0.1626 0.024 Uiso 1 1 calc R U . . .
H7BB H 0.1801 0.6955 0.1201 0.024 Uiso 1 1 calc R U . . .
C8B C 0.13232(19) 0.63473(19) 0.21168(19) 0.0226(7) Uani 1 1 d . . . . .
H8BA H 0.1106 0.6809 0.2047 0.027 Uiso 1 1 calc R U . . .
H8BB H 0.1791 0.6387 0.2459 0.027 Uiso 1 1 calc R U . . .
C9B C 0.08798(17) 0.58529(19) 0.23698(18) 0.0209(7) Uani 1 1 d . . . . .
C10B C 0.0422(2) 0.6085(2) 0.2697(2) 0.0293(8) Uani 1 1 d . . . . .
H10B H 0.0377 0.6562 0.2774 0.035 Uiso 1 1 calc R U . . .
C11B C 0.0033(2) 0.5603(3) 0.2910(2) 0.0388(10) Uani 1 1 d . . . . .
H11B H -0.0285 0.5746 0.3138 0.047 Uiso 1 1 calc R U . . .
C12B C 0.0106(2) 0.4917(3) 0.2791(2) 0.0378(10) Uani 1 1 d . . . . .
H12B H -0.0157 0.4580 0.2935 0.045 Uiso 1 1 calc R U . . .
C13B C 0.05699(19) 0.4727(2) 0.24563(19) 0.0281(8) Uani 1 1 d . . . . .
H13B H 0.0619 0.4252 0.2371 0.034 Uiso 1 1 calc R U . . .
C14B C 0.07042(17) 0.61020(18) 0.09241(18) 0.0199(7) Uani 1 1 d . . . . .
H14G H 0.0675 0.6527 0.0651 0.024 Uiso 1 1 calc R U . . .
H14H H 0.0328 0.6119 0.1135 0.024 Uiso 1 1 calc R U . . .
C15B C 0.05907(17) 0.54907(18) 0.04568(18) 0.0199(7) Uani 1 1 d . . . . .
C16B C 0.0141(2) 0.5517(2) -0.02042(19) 0.0275(8) Uani 1 1 d . . . . .
H16B H -0.0085 0.5936 -0.0384 0.033 Uiso 1 1 calc R U . . .
C17B C 0.0022(2) 0.4930(2) -0.06003(19) 0.0338(9) Uani 1 1 d . . . . .
H17B H -0.0295 0.4936 -0.1052 0.041 Uiso 1 1 calc R U . . .
C18B C 0.0368(2) 0.4340(2) -0.0333(2) 0.0304(9) Uani 1 1 d . . . . .
H18B H 0.0305 0.3933 -0.0601 0.037 Uiso 1 1 calc R U . . .
C19B C 0.08099(19) 0.4344(2) 0.0330(2) 0.0259(8) Uani 1 1 d . . . . .
H19B H 0.1046 0.3931 0.0515 0.031 Uiso 1 1 calc R U . . .
C20B C 0.26480(18) 0.45516(19) -0.00243(18) 0.0221(7) Uani 1 1 d . . . . .
H20G H 0.2396 0.4197 0.0149 0.027 Uiso 1 1 calc R U . . .
H20H H 0.2615 0.4430 -0.0499 0.027 Uiso 1 1 calc R U . . .
C21B C 0.3720(2) 0.38855(19) 0.0411(2) 0.0257(8) Uani 1 1 d . . . . .
H21G H 0.4222 0.3953 0.0481 0.031 Uiso 1 1 calc R U . . .
H21H H 0.3513 0.3668 -0.0042 0.031 Uiso 1 1 calc R U . . .
C22B C 0.36379(18) 0.34048(19) 0.09521(19) 0.0224(7) Uani 1 1 d . . . . .
C23B C 0.3730(2) 0.2699(2) 0.0902(2) 0.0298(8) Uani 1 1 d . . . . .
H23B H 0.3803 0.2507 0.0507 0.036 Uiso 1 1 calc R U . . .
C24B C 0.3714(2) 0.2285(2) 0.1441(2) 0.0357(10) Uani 1 1 d . . . . .
H24B H 0.3792 0.1804 0.1427 0.043 Uiso 1 1 calc R U . . .
C25B C 0.3585(2) 0.2574(2) 0.1999(2) 0.0345(9) Uani 1 1 d . . . . .
H25B H 0.3563 0.2295 0.2371 0.041 Uiso 1 1 calc R U . . .
C26B C 0.34868(19) 0.3274(2) 0.2008(2) 0.0267(8) Uani 1 1 d . . . . .
H26B H 0.3391 0.3472 0.2390 0.032 Uiso 1 1 calc R U . . .
C27B C 0.38001(18) 0.51012(19) 0.02088(19) 0.0227(7) Uani 1 1 d . . . . .
H27G H 0.3486 0.5481 -0.0018 0.027 Uiso 1 1 calc R U . . .
H27H H 0.4016 0.4911 -0.0122 0.027 Uiso 1 1 calc R U . . .
C28B C 0.43627(18) 0.53781(18) 0.08253(19) 0.0204(7) Uani 1 1 d . . . . .
C29B C 0.49390(19) 0.57229(19) 0.0756(2) 0.0257(8) Uani 1 1 d . . . . .
H29B H 0.5000 0.5769 0.0319 0.031 Uiso 1 1 calc R U . . .
C30B C 0.5421(2) 0.5998(2) 0.1328(2) 0.0295(8) Uani 1 1 d . . . . .
H30B H 0.5818 0.6235 0.1292 0.035 Uiso 1 1 calc R U . . .
C31B C 0.5317(2) 0.5923(2) 0.1957(2) 0.0294(8) Uani 1 1 d . . . . .
H31B H 0.5643 0.6105 0.2358 0.035 Uiso 1 1 calc R U . . .
C32B C 0.47316(19) 0.55785(19) 0.1992(2) 0.0255(8) Uani 1 1 d . . . . .
H32B H 0.4658 0.5533 0.2422 0.031 Uiso 1 1 calc R U . . .
Zn1C Zn 0.63613(2) 0.37232(2) 0.64039(2) 0.01716(8) Uani 1 1 d . . . . .
Zn2C Zn 0.78718(2) 0.42917(2) 0.59914(2) 0.01702(8) Uani 1 1 d . . . . .
P1C P 0.79298(5) 0.38398(5) 0.75122(4) 0.01763(17) Uani 1 1 d . . . . .
F1C F 0.66488(12) 0.17396(13) 0.38209(12) 0.0337(5) Uani 1 1 d . . . . .
O1C O 0.70410(11) 0.36963(12) 0.58226(11) 0.0168(4) Uani 1 1 d . . . . .
O2C O 0.71643(12) 0.37393(15) 0.73102(12) 0.0244(5) Uani 1 1 d . . . . .
O3C O 0.82024(12) 0.42123(14) 0.70086(12) 0.0225(5) Uani 1 1 d . . . . .
O4C O 0.82147(15) 0.42236(14) 0.82206(12) 0.0270(6) Uani 1 1 d . . . . .
H4OC H 0.8145 0.4648 0.8161 0.040 Uiso 1 1 calc R U . . .
O5C O 0.82649(14) 0.31074(13) 0.76877(15) 0.0300(6) Uani 1 1 d . . . . .
H5OC H 0.8668 0.3146 0.7966 0.045 Uiso 1 1 calc R U . . .
O6C O 0.62413(16) 0.47649(14) 0.63894(14) 0.0311(6) Uani 1 1 d . . . . .
H6OG H 0.6247 0.5019 0.6015 0.047 Uiso 1 1 d . U . . .
H6OH H 0.6446 0.4996 0.6767 0.047 Uiso 1 1 d . U . . .
N1C N 0.62491(14) 0.25981(15) 0.63409(15) 0.0178(6) Uani 1 1 d . . . . .
N2C N 0.76241(15) 0.44749(15) 0.48575(14) 0.0196(6) Uani 1 1 d . . . . .
N3C N 0.56914(15) 0.35104(16) 0.70073(15) 0.0211(6) Uani 1 1 d . . . . .
N4C N 0.55187(14) 0.35888(15) 0.54435(15) 0.0206(6) Uani 1 1 d . . . . .
N5C N 0.86344(14) 0.36909(16) 0.58040(15) 0.0205(6) Uani 1 1 d . . . . .
N6C N 0.80479(15) 0.53350(16) 0.59752(16) 0.0221(6) Uani 1 1 d . . . . .
C1C C 0.69444(17) 0.32116(18) 0.53294(17) 0.0181(7) Uani 1 1 d . . . . .
C2C C 0.68523(17) 0.25160(18) 0.54769(18) 0.0187(7) Uani 1 1 d . . . . .
C3C C 0.67409(18) 0.20279(19) 0.49546(19) 0.0234(7) Uani 1 1 d . . . . .
H3C H 0.6664 0.1559 0.5041 0.028 Uiso 1 1 calc R U . . .
C4C C 0.67437(18) 0.2229(2) 0.43181(19) 0.0254(8) Uani 1 1 d . . . . .
C5C C 0.68387(18) 0.2898(2) 0.41616(18) 0.0245(8) Uani 1 1 d . . . . .
H5C H 0.6846 0.3019 0.3718 0.029 Uiso 1 1 calc R U . . .
C6C C 0.69256(18) 0.34018(19) 0.46693(17) 0.0206(7) Uani 1 1 d . . . . .
C7C C 0.68586(17) 0.23036(18) 0.61790(18) 0.0192(7) Uani 1 1 d . . . . .
H7CA H 0.6846 0.1795 0.6205 0.023 Uiso 1 1 calc R U . . .
H7CB H 0.7294 0.2465 0.6521 0.023 Uiso 1 1 calc R U . . .
C8C C 0.62494(18) 0.24132(18) 0.70328(18) 0.0205(7) Uani 1 1 d . . . . .
H8CA H 0.6716 0.2495 0.7366 0.025 Uiso 1 1 calc R U . . .
H8CB H 0.6134 0.1920 0.7050 0.025 Uiso 1 1 calc R U . . .
C9C C 0.57147(17) 0.28509(19) 0.72075(18) 0.0206(7) Uani 1 1 d . . . . .
C10C C 0.52668(18) 0.2593(2) 0.75320(18) 0.0248(8) Uani 1 1 d . . . . .
H10C H 0.5282 0.2121 0.7655 0.030 Uiso 1 1 calc R U . . .
C11C C 0.47945(19) 0.3035(2) 0.7676(2) 0.0297(9) Uani 1 1 d . . . . .
H11C H 0.4486 0.2870 0.7904 0.036 Uiso 1 1 calc R U . . .
C12C C 0.4777(2) 0.3721(2) 0.74833(19) 0.0303(8) Uani 1 1 d . . . . .
H12C H 0.4459 0.4033 0.7579 0.036 Uiso 1 1 calc R U . . .
C13C C 0.52307(19) 0.3937(2) 0.71504(19) 0.0269(8) Uani 1 1 d . . . . .
H13C H 0.5219 0.4405 0.7016 0.032 Uiso 1 1 calc R U . . .
C14C C 0.55844(18) 0.23981(19) 0.58267(18) 0.0216(7) Uani 1 1 d . . . . .
H14A H 0.5242 0.2288 0.6064 0.026 Uiso 1 1 calc R U . . .
H14B H 0.5660 0.1976 0.5591 0.026 Uiso 1 1 calc R U . . .
C15C C 0.52835(18) 0.29491(19) 0.52987(18) 0.0208(7) Uani 1 1 d . . . . .
C16C C 0.47533(19) 0.2787(2) 0.46980(19) 0.0267(8) Uani 1 1 d . . . . .
H16C H 0.4588 0.2329 0.4607 0.032 Uiso 1 1 calc R U . . .
C17C C 0.4474(2) 0.3314(2) 0.42368(19) 0.0317(9) Uani 1 1 d . . . . .
H17C H 0.4103 0.3220 0.3830 0.038 Uiso 1 1 calc R U . . .
C18C C 0.47345(19) 0.3969(2) 0.43695(19) 0.0295(9) Uani 1 1 d . . . . .
H18C H 0.4563 0.4330 0.4050 0.035 Uiso 1 1 calc R U . . .
C19C C 0.52550(18) 0.4089(2) 0.49819(19) 0.0254(8) Uani 1 1 d . . . . .
H19C H 0.5433 0.4543 0.5080 0.030 Uiso 1 1 calc R U . . .
C20C C 0.69508(18) 0.41465(19) 0.44925(17) 0.0222(7) Uani 1 1 d . . . . .
H20A H 0.6864 0.4189 0.3994 0.027 Uiso 1 1 calc R U . . .
H20B H 0.6574 0.4395 0.4605 0.027 Uiso 1 1 calc R U . . .
C21C C 0.81974(19) 0.4172(2) 0.46522(19) 0.0260(8) Uani 1 1 d . . . . .
H21A H 0.8492 0.4549 0.4576 0.031 Uiso 1 1 calc R U . . .
H21B H 0.7996 0.3929 0.4212 0.031 Uiso 1 1 calc R U . . .
C22C C 0.86519(17) 0.36758(19) 0.51595(17) 0.0201(7) Uani 1 1 d . . . . .
C23C C 0.91147(19) 0.32540(19) 0.49737(19) 0.0239(7) Uani 1 1 d . . . . .
H23C H 0.9112 0.3235 0.4513 0.029 Uiso 1 1 calc R U . . .
C24C C 0.95794(19) 0.2861(2) 0.5470(2) 0.0265(8) Uani 1 1 d . . . . .
H24C H 0.9910 0.2580 0.5356 0.032 Uiso 1 1 calc R U . . .
C25C C 0.95600(19) 0.2880(2) 0.6130(2) 0.0275(8) Uani 1 1 d . . . . .
H25C H 0.9875 0.2611 0.6477 0.033 Uiso 1 1 calc R U . . .
C26C C 0.90742(18) 0.32968(19) 0.62814(18) 0.0235(7) Uani 1 1 d . . . . .
H26C H 0.9052 0.3304 0.6735 0.028 Uiso 1 1 calc R U . . .
C27C C 0.7575(2) 0.52242(19) 0.47402(19) 0.0270(8) Uani 1 1 d . . . . .
H27A H 0.7079 0.5360 0.4588 0.032 Uiso 1 1 calc R U . . .
H27B H 0.7769 0.5338 0.4369 0.032 Uiso 1 1 calc R U . . .
C28C C 0.79558(19) 0.56316(19) 0.5367(2) 0.0243(8) Uani 1 1 d . . . . .
C29C C 0.8145(2) 0.6310(2) 0.5312(2) 0.0345(9) Uani 1 1 d . . . . .
H29C H 0.8099 0.6504 0.4877 0.041 Uiso 1 1 calc R U . . .
C30C C 0.8402(2) 0.6698(2) 0.5897(3) 0.0427(12) Uani 1 1 d . . . . .
H30C H 0.8523 0.7167 0.5871 0.051 Uiso 1 1 calc R U . . .
C31C C 0.8478(2) 0.6398(2) 0.6519(3) 0.0397(11) Uani 1 1 d . . . . .
H31C H 0.8652 0.6658 0.6927 0.048 Uiso 1 1 calc R U . . .
C32C C 0.8300(2) 0.5712(2) 0.6545(2) 0.0297(8) Uani 1 1 d . . . . .
H32C H 0.8357 0.5504 0.6977 0.036 Uiso 1 1 calc R U . . .
N7 N 0.49018(18) 0.60600(17) 0.89121(18) 0.0301(7) Uani 1 1 d . . . . .
O7 O 0.4887(2) 0.6100(3) 0.8314(2) 0.0687(12) Uani 1 1 d . . . . .
O8 O 0.54229(17) 0.6207(2) 0.93884(17) 0.0480(8) Uani 1 1 d . . . . .
O9 O 0.43464(16) 0.59036(15) 0.90378(15) 0.0364(7) Uani 1 1 d . . . . .
N8 N 0.30754(17) 0.26355(17) 0.87010(17) 0.0280(7) Uani 1 1 d . . . . .
O10 O 0.26953(16) 0.31617(15) 0.84689(18) 0.0450(8) Uani 1 1 d . . . . .
O11 O 0.35947(16) 0.25265(19) 0.85419(17) 0.0452(8) Uani 1 1 d . . . . .
O12 O 0.2902(2) 0.22406(17) 0.9092(2) 0.0567(10) Uani 1 1 d . . . . .
N9 N 0.75345(17) 0.56981(17) 0.28946(16) 0.0273(7) Uani 1 1 d . . . . .
O13 O 0.73020(15) 0.50903(14) 0.28813(15) 0.0344(6) Uani 1 1 d . . . . .
O14 O 0.80113(16) 0.58864(15) 0.34099(15) 0.0362(7) Uani 1 1 d . . . . .
O15 O 0.7292(2) 0.60822(16) 0.24005(16) 0.0491(9) Uani 1 1 d . . . . .
N10 N 0.04778(16) 0.31489(17) 0.37939(16) 0.0252(7) Uani 1 1 d . . . . .
O16 O 0.02769(15) 0.29068(17) 0.42578(15) 0.0359(7) Uani 1 1 d . . . . .
O17 O 0.00780(16) 0.3160(2) 0.32012(15) 0.0448(8) Uani 1 1 d . . . . .
O18 O 0.10829(14) 0.33820(16) 0.39419(15) 0.0351(7) Uani 1 1 d . . . . .
N11 N 0.53004(17) 0.58578(19) 0.38854(17) 0.0294(7) Uani 1 1 d . . . . .
O20 O 0.4766(2) 0.6013(2) 0.34167(18) 0.0606(10) Uani 1 1 d . . . . .
O21 O 0.5874(2) 0.5775(4) 0.3826(3) 0.106(2) Uani 1 1 d . . . . .
O19 O 0.5240(3) 0.5753(4) 0.4432(3) 0.112(2) Uani 1 1 d . . . . .
N12 N 0.3004(2) 0.2182(2) 0.3529(2) 0.0428(9) Uani 1 1 d . . . . .
O22 O 0.2971(2) 0.2452(2) 0.4058(2) 0.0645(11) Uani 1 1 d . . . . .
O23 O 0.2612(2) 0.2362(2) 0.2970(2) 0.0628(11) Uani 1 1 d . . . . .
O24 O 0.34482(19) 0.17246(18) 0.3562(2) 0.0522(9) Uani 1 1 d . . . . .
N13 N 1.00855(17) 0.29435(18) 0.83610(18) 0.0318(8) Uani 1 1 d . . . . .
O25 O 0.95551(17) 0.2993(2) 0.85464(16) 0.0508(9) Uani 1 1 d . . . . .
O26 O 1.0032(2) 0.2915(3) 0.77706(19) 0.0689(12) Uani 1 1 d . . . . .
O27 O 1.0661(2) 0.2924(3) 0.8806(3) 0.096(2) Uani 1 1 d . . . . .
N14 N 0.8201(2) 0.60819(19) 0.85110(19) 0.0370(8) Uani 1 1 d . . . . .
O28 O 0.8792(4) 0.6212(4) 0.8684(3) 0.0633(18) Uiso 0.681(8) 1 d . . P A 1
O29 O 0.7945(4) 0.5560(4) 0.8183(3) 0.072(2) Uiso 0.681(8) 1 d . . P A 1
O30 O 0.7787(2) 0.6484(3) 0.8703(2) 0.0427(14) Uiso 0.681(8) 1 d . . P A 1
O28A O 0.7676(7) 0.5942(7) 0.8629(6) 0.057(4) Uiso 0.319(8) 1 d . . P A 2
O29A O 0.8599(9) 0.6595(10) 0.8585(8) 0.082(5) Uiso 0.319(8) 1 d . . P A 2
O30A O 0.8437(6) 0.5570(6) 0.8192(5) 0.044(3) Uiso 0.319(8) 1 d . . P A 2
O1W O 0.13649(15) 0.29694(15) 0.75379(14) 0.0328(6) Uani 1 1 d . . . . .
H1WA H 0.1727 0.3021 0.7895 0.049 Uiso 1 1 d . U . . .
H1WB H 0.1009 0.2963 0.7744 0.049 Uiso 1 1 d . U . . .
O2W O 0.11418(15) 0.20324(15) 0.64358(16) 0.0366(7) Uani 1 1 d . . . . .
H2WA H 0.1403 0.1637 0.6509 0.055 Uiso 1 1 d . U . . .
H2WB H 0.1187 0.2345 0.6693 0.055 Uiso 1 1 d . U . . .
O3W O 0.20221(18) 0.29543(17) -0.02705(17) 0.0457(8) Uani 1 1 d . . . . .
H3WA H 0.1703 0.3074 -0.0634 0.069 Uiso 1 1 d . U . . .
H3WB H 0.2231 0.2730 -0.0532 0.069 Uiso 1 1 d . U . . .
O4W O 0.19053(16) 0.29246(14) 0.10116(16) 0.0342(7) Uani 1 1 d . . . . .
H4WA H 0.1934 0.2931 0.0572 0.051 Uiso 1 1 d . U . . .
H4WB H 0.1964 0.2478 0.1197 0.051 Uiso 1 1 d . U . . .
O5W O 0.65925(19) 0.57015(18) 0.74006(18) 0.0505(9) Uani 1 1 d . . . . .
H5WA H 0.6942 0.5667 0.7840 0.076 Uiso 1 1 d . U . . .
H5WB H 0.6668 0.6180 0.7175 0.076 Uiso 1 1 d . U . . .
O6W O 0.64587(17) 0.56597(18) 0.54994(16) 0.0408(7) Uani 1 1 d . . . . .
H6WA H 0.6106 0.5750 0.5142 0.061 Uiso 1 1 d . U . . .
H6WB H 0.6555 0.6097 0.5808 0.061 Uiso 1 1 d . U . . .
O7W O 0.19454(15) 0.35688(14) 0.31236(15) 0.0332(6) Uani 1 1 d . . . . .
H7WA H 0.2130 0.3192 0.3194 0.050 Uiso 1 1 d . U . . .
H7WB H 0.1703 0.3541 0.3387 0.050 Uiso 1 1 d . U . . .
O8W O 0.68154(18) 0.57585(16) 0.06604(17) 0.0417(8) Uani 1 1 d . . . . .
H8WA H 0.6827 0.5748 0.0207 0.063 Uiso 1 1 d . U . . .
H8WB H 0.6907 0.6182 0.0766 0.063 Uiso 1 1 d . U . . .
O9W O 0.14398(15) 0.29874(15) 0.55513(14) 0.0326(6) Uani 1 1 d . . . . .
H9WA H 0.1158 0.2978 0.5124 0.049 Uiso 1 1 d . U . . .
H9WB H 0.1358 0.2604 0.5763 0.049 Uiso 1 1 d . U . . .
O10W O 0.6865(3) 0.5678(3) 0.9359(3) 0.1044(18) Uiso 1 1 d . . . . .
O11W O 0.6006(6) 0.5261(6) 0.8333(6) 0.099(3) Uiso 0.5 1 d . . P . .

loop_
_atom_site_aniso_label
_atom_site_aniso_U_11
_atom_site_aniso_U_22
_atom_site_aniso_U_33
_atom_site_aniso_U_23
_atom_site_aniso_U_13
_atom_site_aniso_U_12
Zn1 0.01569(17) 0.01423(19) 0.01939(18) 0.00033(15) 0.00702(14) 0.00059(14)
Zn2 0.01736(18) 0.01429(18) 0.01899(18) 0.00087(14) 0.00918(15) 0.00162(14)
P1 0.0164(4) 0.0161(4) 0.0172(4) -0.0012(3) 0.0069(3) -0.0004(3)
F1 0.0336(12) 0.0317(13) 0.0288(12) 0.0153(10) 0.0063(10) 0.0027(10)
O1 0.0181(11) 0.0175(12) 0.0185(11) 0.0027(9) 0.0083(9) 0.0033(10)
O2 0.0175(11) 0.0339(15) 0.0209(12) -0.0002(11) 0.0080(9) 0.0008(11)
O3 0.0201(12) 0.0260(14) 0.0188(11) -0.0026(10) 0.0086(10) 0.0032(10)
O4 0.0269(14) 0.0180(13) 0.0343(15) -0.0068(11) 0.0065(12) -0.0004(10)
O5 0.0251(13) 0.0269(14) 0.0198(12) 0.0012(10) 0.0065(10) -0.0017(11)
O6 0.0464(16) 0.0154(13) 0.0233(13) 0.0005(10) 0.0148(12) -0.0002(11)
N1 0.0182(14) 0.0177(15) 0.0227(15) 0.0024(11) 0.0091(12) 0.0010(11)
N2 0.0239(14) 0.0156(15) 0.0235(14) 0.0014(11) 0.0130(12) 0.0023(11)
N3 0.0173(14) 0.0234(16) 0.0236(15) 0.0005(12) 0.0065(12) -0.0002(11)
N4 0.0162(13) 0.0208(15) 0.0228(14) 0.0015(12) 0.0058(11) -0.0007(11)
N5 0.0198(14) 0.0170(15) 0.0198(14) 0.0023(11) 0.0070(12) 0.0011(11)
N6 0.0188(14) 0.0158(14) 0.0270(15) 0.0019(11) 0.0120(12) 0.0029(11)
C1 0.0149(15) 0.0180(17) 0.0228(17) 0.0046(13) 0.0067(13) 0.0013(12)
C2 0.0164(15) 0.0180(17) 0.0256(17) 0.0019(13) 0.0086(13) -0.0002(13)
C3 0.0186(16) 0.0175(17) 0.0318(19) 0.0066(14) 0.0091(14) 0.0015(13)
C4 0.0195(17) 0.029(2) 0.0251(18) 0.0130(15) 0.0047(14) 0.0006(14)
C5 0.0209(17) 0.0265(19) 0.0206(17) 0.0031(14) 0.0065(14) -0.0009(14)
C6 0.0175(16) 0.0239(19) 0.0197(16) 0.0008(13) 0.0060(13) 0.0009(13)
C7 0.0214(17) 0.0156(17) 0.0287(18) -0.0016(14) 0.0107(15) -0.0024(13)
C8 0.0237(17) 0.0186(18) 0.0276(18) -0.0038(14) 0.0118(15) 0.0009(14)
C9 0.0176(16) 0.0268(19) 0.0193(16) -0.0006(14) 0.0048(13) 0.0015(14)
C10 0.0248(18) 0.033(2) 0.0273(19) -0.0019(16) 0.0109(15) 0.0073(16)
C11 0.0247(19) 0.052(3) 0.026(2) 0.0015(18) 0.0139(16) 0.0073(18)
C12 0.0236(18) 0.046(3) 0.031(2) 0.0033(19) 0.0125(16) -0.0056(18)
C13 0.0208(17) 0.031(2) 0.0264(18) 0.0000(15) 0.0056(14) -0.0054(15)
C14 0.0209(17) 0.0202(18) 0.0281(18) 0.0040(14) 0.0096(15) 0.0063(14)
C15 0.0145(15) 0.0234(18) 0.0252(17) 0.0052(14) 0.0099(13) 0.0011(13)
C16 0.0214(17) 0.026(2) 0.033(2) 0.0111(16) 0.0103(15) 0.0035(15)
C17 0.0197(17) 0.041(2) 0.0252(19) 0.0106(17) 0.0041(15) -0.0055(16)
C18 0.0221(17) 0.034(2) 0.0253(18) -0.0015(16) 0.0071(15) -0.0092(16)
C19 0.0244(18) 0.0217(18) 0.0265(18) 0.0006(14) 0.0060(15) -0.0028(14)
C20 0.0248(17) 0.0213(18) 0.0198(16) -0.0003(13) 0.0105(14) -0.0012(14)
C21 0.037(2) 0.0191(17) 0.0290(18) 0.0024(15) 0.0184(16) 0.0066(16)
C22 0.0228(17) 0.0173(17) 0.0255(18) 0.0013(14) 0.0084(14) 0.0030(14)
C23 0.037(2) 0.0200(19) 0.031(2) -0.0029(15) 0.0120(17) 0.0054(16)
C24 0.038(2) 0.0154(18) 0.038(2) 0.0032(16) 0.0071(18) 0.0008(16)
C25 0.032(2) 0.0207(18) 0.029(2) 0.0073(15) 0.0036(16) -0.0045(15)
C26 0.0251(17) 0.0197(18) 0.0222(17) 0.0020(14) 0.0063(14) -0.0028(14)
C27 0.0275(18) 0.0232(19) 0.0250(17) 0.0044(15) 0.0156(15) 0.0022(15)
C28 0.0223(17) 0.0140(16) 0.0308(19) 0.0063(14) 0.0135(15) 0.0064(13)
C29 0.0278(19) 0.0221(19) 0.039(2) 0.0078(16) 0.0212(17) 0.0034(15)
C30 0.027(2) 0.024(2) 0.055(3) 0.0055(18) 0.0224(19) -0.0022(16)
C31 0.0242(19) 0.022(2) 0.049(2) -0.0035(17) 0.0143(18) -0.0019(15)
C32 0.0242(18) 0.0193(18) 0.034(2) -0.0012(15) 0.0148(16) 0.0006(14)
Zn1A 0.01941(18) 0.01361(18) 0.02016(18) -0.00123(15) 0.00725(15) -0.00074(15)
Zn2A 0.02066(19) 0.0163(2) 0.01704(18) -0.00149(15) 0.00745(15) -0.00314(15)
P1A 0.0196(4) 0.0179(4) 0.0154(4) -0.0011(3) 0.0048(3) -0.0025(3)
F1A 0.0348(12) 0.0286(12) 0.0250(11) -0.0118(9) 0.0015(10) 0.0015(10)
O1A 0.0192(11) 0.0174(12) 0.0168(11) -0.0034(9) 0.0059(9) -0.0041(9)
O2A 0.0193(12) 0.0245(13) 0.0199(12) -0.0009(10) 0.0066(10) -0.0033(10)
O3A 0.0225(12) 0.0313(15) 0.0177(11) -0.0023(10) 0.0070(10) -0.0057(11)
O4A 0.0292(14) 0.0325(15) 0.0261(13) -0.0127(12) 0.0048(11) -0.0036(12)
O5A 0.0292(14) 0.0263(14) 0.0342(15) 0.0117(12) 0.0052(12) -0.0012(11)
O6A 0.0565(19) 0.0163(14) 0.0298(14) -0.0041(11) 0.0158(13) -0.0069(13)
N1A 0.0169(13) 0.0167(14) 0.0184(14) 0.0011(11) 0.0058(11) 0.0019(11)
N2A 0.0262(15) 0.0161(15) 0.0220(14) 0.0004(11) 0.0104(12) -0.0031(12)
N3A 0.0204(14) 0.0201(16) 0.0249(15) -0.0006(12) 0.0087(12) 0.0011(11)
N4A 0.0200(14) 0.0174(15) 0.0243(14) 0.0015(12) 0.0080(11) 0.0058(12)
N5A 0.0237(15) 0.0199(15) 0.0223(15) 0.0010(12) 0.0102(12) -0.0012(12)
N6A 0.0238(14) 0.0178(15) 0.0274(15) -0.0036(13) 0.0082(12) -0.0027(12)
C1A 0.0150(15) 0.0179(17) 0.0185(16) -0.0039(13) 0.0036(12) 0.0027(12)
C2A 0.0148(15) 0.0140(16) 0.0226(16) -0.0006(12) 0.0052(13) 0.0041(12)
C3A 0.0165(16) 0.0157(16) 0.0269(17) -0.0021(13) 0.0052(13) 0.0022(13)
C4A 0.0188(16) 0.0228(18) 0.0202(16) -0.0094(14) -0.0006(13) 0.0037(14)
C5A 0.0229(17) 0.0271(19) 0.0142(15) -0.0019(13) 0.0034(13) 0.0046(14)
C6A 0.0195(16) 0.0155(16) 0.0205(16) -0.0016(13) 0.0038(13) 0.0019(13)
C7A 0.0196(16) 0.0131(16) 0.0236(17) 0.0009(13) 0.0082(13) 0.0027(13)
C8A 0.0208(16) 0.0151(16) 0.0186(16) 0.0016(12) 0.0057(13) -0.0004(13)
C9A 0.0150(15) 0.0262(19) 0.0159(15) -0.0007(13) 0.0017(12) -0.0001(13)
C10A 0.0241(18) 0.032(2) 0.0238(18) 0.0019(15) 0.0071(15) -0.0035(15)
C11A 0.0242(19) 0.054(3) 0.030(2) 0.0035(19) 0.0148(16) 0.0010(18)
C12A 0.036(2) 0.038(2) 0.035(2) -0.0040(18) 0.0185(18) 0.0107(18)
C13A 0.031(2) 0.028(2) 0.036(2) -0.0007(16) 0.0134(17) 0.0067(16)
C14A 0.0181(16) 0.0180(17) 0.0206(16) -0.0015(13) 0.0053(13) -0.0010(13)
C15A 0.0160(15) 0.0222(17) 0.0204(16) -0.0007(13) 0.0095(13) 0.0057(13)
C16A 0.0229(17) 0.027(2) 0.0230(18) -0.0006(15) 0.0078(14) 0.0060(14)
C17A 0.032(2) 0.036(2) 0.0211(17) 0.0000(16) 0.0078(15) 0.0113(18)
C18A 0.045(2) 0.025(2) 0.032(2) 0.0101(17) 0.0136(18) 0.0186(18)
C19A 0.033(2) 0.0200(18) 0.036(2) 0.0032(16) 0.0131(17) 0.0068(16)
C20A 0.0304(18) 0.0185(17) 0.0201(16) 0.0052(13) 0.0085(14) 0.0018(14)
C21A 0.0308(19) 0.0205(18) 0.0200(16) -0.0025(13) 0.0108(15) -0.0042(14)
C22A 0.0245(17) 0.0178(17) 0.0221(17) -0.0021(13) 0.0119(14) -0.0082(13)
C23A 0.0291(19) 0.0199(18) 0.0307(19) -0.0041(15) 0.0169(16) -0.0083(15)
C24A 0.0265(19) 0.025(2) 0.043(2) -0.0021(17) 0.0181(18) -0.0017(15)
C25A 0.0257(19) 0.032(2) 0.038(2) 0.0039(17) 0.0096(17) 0.0023(16)
C26A 0.0286(19) 0.029(2) 0.0253(18) 0.0038(15) 0.0101(15) -0.0017(16)
C27A 0.042(2) 0.0204(18) 0.0301(19) 0.0022(15) 0.0153(17) -0.0073(16)
C28A 0.0251(18) 0.0209(18) 0.0297(19) 0.0008(15) 0.0057(15) -0.0039(14)
C29A 0.042(2) 0.022(2) 0.038(2) 0.0046(17) 0.0084(19) -0.0038(17)
C30A 0.043(3) 0.017(2) 0.053(3) -0.0021(18) 0.004(2) -0.0007(18)
C31A 0.037(2) 0.025(2) 0.042(2) -0.0126(18) 0.0071(19) 0.0007(17)
C32A 0.029(2) 0.025(2) 0.031(2) -0.0050(16) 0.0069(16) -0.0020(16)
Zn1B 0.01658(17) 0.01354(18) 0.02148(18) 0.00084(15) 0.00631(15) 0.00039(14)
Zn2B 0.01725(18) 0.01484(19) 0.02074(19) -0.00050(14) 0.00799(15) 0.00163(14)
P1B 0.0179(4) 0.0217(4) 0.0171(4) 0.0008(3) 0.0052(3) 0.0015(3)
F1B 0.0288(12) 0.0363(13) 0.0265(12) 0.0134(10) 0.0037(9) -0.0025(10)
O1B 0.0181(11) 0.0183(12) 0.0177(11) 0.0025(9) 0.0066(9) 0.0031(9)
O2B 0.0194(12) 0.0278(14) 0.0208(12) 0.0018(10) 0.0062(10) 0.0048(10)
O3B 0.0197(12) 0.0283(14) 0.0203(12) 0.0001(10) 0.0067(10) 0.0033(10)
O4B 0.0248(14) 0.0388(17) 0.0296(14) -0.0104(12) 0.0092(12) -0.0048(12)
O5B 0.0232(13) 0.0334(15) 0.0311(14) 0.0134(12) 0.0048(11) 0.0020(12)
O6B 0.0554(18) 0.0167(13) 0.0318(15) 0.0033(11) 0.0174(14) 0.0041(13)
N1B 0.0139(13) 0.0142(14) 0.0239(14) -0.0007(11) 0.0060(11) 0.0006(10)
N2B 0.0221(14) 0.0146(14) 0.0256(15) -0.0020(11) 0.0128(12) -0.0001(11)
N3B 0.0182(14) 0.0239(16) 0.0242(15) 0.0022(12) 0.0048(12) -0.0022(12)
N4B 0.0194(13) 0.0158(15) 0.0251(14) -0.0016(12) 0.0080(11) -0.0018(11)
N5B 0.0185(13) 0.0173(14) 0.0289(15) -0.0009(13) 0.0087(12) 0.0018(12)
N6B 0.0183(14) 0.0177(14) 0.0270(15) -0.0007(12) 0.0083(12) 0.0014(11)
C1B 0.0139(15) 0.0178(16) 0.0197(16) 0.0022(13) 0.0049(12) -0.0017(12)
C2B 0.0138(15) 0.0160(16) 0.0253(17) 0.0000(13) 0.0075(13) -0.0031(12)
C3B 0.0158(16) 0.0169(17) 0.0296(18) 0.0050(14) 0.0036(14) -0.0017(13)
C4B 0.0157(16) 0.029(2) 0.0232(17) 0.0089(15) 0.0014(14) -0.0040(14)
C5B 0.0195(16) 0.029(2) 0.0209(17) -0.0002(14) 0.0057(14) -0.0047(14)
C6B 0.0191(16) 0.0182(17) 0.0213(16) 0.0006(13) 0.0085(13) -0.0024(13)
C7B 0.0196(16) 0.0110(16) 0.0288(18) -0.0002(13) 0.0083(14) -0.0011(13)
C8B 0.0224(17) 0.0190(18) 0.0274(18) -0.0048(14) 0.0094(15) 0.0008(14)
C9B 0.0154(15) 0.0261(19) 0.0210(16) -0.0001(14) 0.0054(13) 0.0019(13)
C10B 0.0252(19) 0.037(2) 0.0275(19) -0.0023(16) 0.0108(16) 0.0038(16)
C11B 0.030(2) 0.057(3) 0.035(2) 0.004(2) 0.0183(18) 0.003(2)
C12B 0.0254(19) 0.053(3) 0.038(2) 0.011(2) 0.0143(17) -0.0051(19)
C13B 0.0219(17) 0.031(2) 0.0309(19) 0.0067(16) 0.0080(15) -0.0043(15)
C14B 0.0157(15) 0.0178(17) 0.0256(17) 0.0027(13) 0.0055(13) 0.0033(13)
C15B 0.0176(16) 0.0205(17) 0.0240(17) 0.0006(13) 0.0100(13) -0.0052(13)
C16B 0.0290(19) 0.027(2) 0.0258(19) 0.0056(15) 0.0073(16) -0.0063(16)
C17B 0.039(2) 0.042(2) 0.0193(17) -0.0003(17) 0.0077(16) -0.0175(19)
C18B 0.039(2) 0.028(2) 0.0299(19) -0.0088(16) 0.0178(17) -0.0125(17)
C19B 0.0275(18) 0.0174(17) 0.035(2) -0.0078(15) 0.0134(16) -0.0084(14)
C20B 0.0250(17) 0.0223(18) 0.0208(16) -0.0048(14) 0.0099(14) -0.0031(14)
C21B 0.0319(19) 0.0196(18) 0.0318(19) -0.0040(15) 0.0188(16) 0.0025(15)
C22B 0.0179(16) 0.0184(17) 0.0325(19) -0.0013(15) 0.0104(15) 0.0011(13)
C23B 0.0283(19) 0.0182(19) 0.045(2) -0.0036(16) 0.0154(18) 0.0029(15)
C24B 0.032(2) 0.0167(19) 0.061(3) 0.0042(18) 0.019(2) 0.0066(16)
C25B 0.033(2) 0.026(2) 0.048(3) 0.0138(18) 0.0183(19) 0.0071(17)
C26B 0.0226(18) 0.025(2) 0.034(2) 0.0052(16) 0.0110(16) 0.0033(15)
C27B 0.0233(17) 0.0201(18) 0.0278(18) -0.0006(14) 0.0126(15) 0.0003(14)
C28B 0.0205(16) 0.0137(16) 0.0291(18) 0.0002(13) 0.0109(14) 0.0033(13)
C29B 0.0245(18) 0.0212(19) 0.036(2) 0.0029(15) 0.0163(16) 0.0001(14)
C30B 0.0220(18) 0.024(2) 0.044(2) -0.0009(17) 0.0122(17) -0.0027(15)
C31B 0.0235(18) 0.0233(19) 0.037(2) -0.0044(16) 0.0038(16) -0.0024(15)
C32B 0.0242(18) 0.0227(19) 0.0297(19) -0.0031(15) 0.0085(15) 0.0008(14)
Zn1C 0.01693(17) 0.01543(19) 0.01988(18) 0.00027(15) 0.00688(14) 0.00133(15)
Zn2C 0.01854(18) 0.01758(19) 0.01615(17) -0.00041(15) 0.00717(14) -0.00257(15)
P1C 0.0204(4) 0.0174(4) 0.0151(4) -0.0015(3) 0.0056(3) -0.0022(3)
F1C 0.0339(12) 0.0335(13) 0.0317(12) -0.0183(10) 0.0075(10) 0.0012(10)
O1C 0.0174(11) 0.0158(11) 0.0179(11) -0.0043(9) 0.0068(9) -0.0033(9)
O2C 0.0216(12) 0.0333(15) 0.0187(11) 0.0016(11) 0.0070(10) -0.0014(11)
O3C 0.0228(12) 0.0272(14) 0.0173(11) -0.0026(10) 0.0060(10) -0.0099(11)
O4C 0.0394(15) 0.0234(14) 0.0173(12) -0.0022(10) 0.0077(11) -0.0032(12)
O5C 0.0278(14) 0.0192(13) 0.0388(16) -0.0024(11) 0.0046(12) -0.0003(11)
O6C 0.0460(17) 0.0181(13) 0.0274(14) -0.0005(11) 0.0090(12) 0.0034(12)
N1C 0.0146(13) 0.0181(15) 0.0213(14) 0.0022(11) 0.0066(11) 0.0020(11)
N2C 0.0204(14) 0.0212(15) 0.0184(13) 0.0027(11) 0.0077(11) 0.0030(11)
N3C 0.0174(14) 0.0235(16) 0.0231(15) 0.0006(12) 0.0077(12) 0.0022(11)
N4C 0.0161(13) 0.0226(16) 0.0234(14) 0.0019(12) 0.0064(11) 0.0042(11)
N5C 0.0163(13) 0.0218(15) 0.0241(14) -0.0003(12) 0.0076(11) -0.0009(12)
N6C 0.0187(14) 0.0200(15) 0.0265(16) 0.0014(12) 0.0054(12) 0.0008(12)
C1C 0.0142(15) 0.0195(17) 0.0195(16) -0.0032(13) 0.0038(13) 0.0021(12)
C2C 0.0149(15) 0.0179(17) 0.0241(17) -0.0011(13) 0.0071(13) 0.0014(12)
C3C 0.0197(17) 0.0197(18) 0.0300(19) -0.0056(14) 0.0066(15) 0.0008(13)
C4C 0.0176(16) 0.032(2) 0.0245(18) -0.0158(16) 0.0037(14) -0.0004(15)
C5C 0.0217(17) 0.033(2) 0.0171(16) -0.0065(14) 0.0041(14) 0.0011(15)
C6C 0.0188(16) 0.0230(18) 0.0186(16) -0.0030(13) 0.0037(13) 0.0005(13)
C7C 0.0176(16) 0.0149(16) 0.0265(17) 0.0009(13) 0.0089(14) 0.0034(13)
C8C 0.0196(16) 0.0191(17) 0.0237(17) 0.0034(13) 0.0082(14) 0.0013(13)
C9C 0.0163(15) 0.0249(19) 0.0208(16) 0.0002(14) 0.0061(13) 0.0015(13)
C10C 0.0191(17) 0.032(2) 0.0229(18) 0.0036(15) 0.0061(14) -0.0021(15)
C11C 0.0197(17) 0.046(2) 0.0257(19) 0.0003(17) 0.0110(15) -0.0032(16)
C12C 0.0246(18) 0.038(2) 0.0298(19) -0.0012(18) 0.0108(15) 0.0078(17)
C13C 0.0225(17) 0.028(2) 0.0307(19) 0.0007(16) 0.0100(15) 0.0084(15)
C14C 0.0182(16) 0.0208(18) 0.0260(18) -0.0024(14) 0.0071(14) -0.0037(13)
C15C 0.0177(16) 0.0251(19) 0.0222(17) -0.0020(14) 0.0101(13) 0.0019(13)
C16C 0.0202(17) 0.037(2) 0.0239(18) -0.0074(16) 0.0085(14) -0.0016(16)
C17C 0.0198(17) 0.056(3) 0.0193(18) -0.0052(17) 0.0057(14) 0.0040(17)
C18C 0.0205(17) 0.047(2) 0.0232(18) 0.0089(17) 0.0094(14) 0.0111(17)
C19C 0.0202(16) 0.031(2) 0.0269(18) 0.0054(15) 0.0097(15) 0.0078(15)
C20C 0.0236(17) 0.0259(19) 0.0158(15) 0.0026(13) 0.0043(13) 0.0007(14)
C21C 0.0239(17) 0.036(2) 0.0241(17) 0.0064(15) 0.0154(15) 0.0031(16)
C22C 0.0191(15) 0.0206(17) 0.0229(16) -0.0013(14) 0.0099(13) -0.0060(14)
C23C 0.0270(18) 0.0225(18) 0.0275(18) -0.0030(14) 0.0160(15) -0.0056(15)
C24C 0.0224(17) 0.0207(19) 0.042(2) -0.0044(16) 0.0176(16) -0.0012(14)
C25C 0.0207(17) 0.024(2) 0.036(2) 0.0031(16) 0.0063(15) 0.0011(14)
C26C 0.0204(17) 0.027(2) 0.0222(17) -0.0002(14) 0.0058(14) -0.0010(14)
C27C 0.033(2) 0.0233(19) 0.0272(19) 0.0086(15) 0.0133(16) 0.0011(15)
C28C 0.0212(17) 0.0210(18) 0.032(2) 0.0048(15) 0.0106(15) 0.0011(14)
C29C 0.028(2) 0.024(2) 0.050(3) 0.0112(18) 0.0110(19) -0.0002(16)
C30C 0.032(2) 0.017(2) 0.071(3) 0.004(2) 0.005(2) 0.0000(16)
C31C 0.034(2) 0.022(2) 0.056(3) -0.0086(19) 0.003(2) 0.0008(17)
C32C 0.0274(19) 0.023(2) 0.034(2) -0.0019(16) 0.0029(16) 0.0020(15)
N7 0.0344(18) 0.0186(16) 0.0363(19) -0.0009(13) 0.0095(15) 0.0004(13)
O7 0.064(3) 0.106(4) 0.044(2) -0.020(2) 0.0281(19) -0.009(2)
O8 0.0341(17) 0.063(2) 0.0413(18) 0.0144(16) 0.0045(14) -0.0066(16)
O9 0.0380(16) 0.0309(16) 0.0354(16) 0.0017(12) 0.0045(13) -0.0134(13)
N8 0.0303(17) 0.0241(17) 0.0281(17) 0.0018(13) 0.0069(14) -0.0021(13)
O10 0.0363(17) 0.0234(15) 0.067(2) 0.0147(15) 0.0038(15) 0.0011(13)
O11 0.0309(16) 0.059(2) 0.0482(19) -0.0018(16) 0.0162(15) -0.0024(15)
O12 0.084(3) 0.0298(18) 0.078(3) 0.0202(17) 0.057(2) 0.0122(18)
N9 0.0347(18) 0.0212(16) 0.0272(16) -0.0049(13) 0.0114(14) 0.0027(13)
O13 0.0393(16) 0.0239(15) 0.0395(16) -0.0076(12) 0.0117(13) -0.0055(12)
O14 0.0404(17) 0.0272(15) 0.0349(16) 0.0014(12) 0.0034(13) -0.0078(13)
O15 0.082(3) 0.0262(16) 0.0315(16) -0.0028(13) 0.0064(16) 0.0143(16)
N10 0.0247(15) 0.0246(16) 0.0260(16) 0.0019(13) 0.0077(13) 0.0068(13)
O16 0.0329(15) 0.0483(19) 0.0301(15) 0.0072(13) 0.0151(13) -0.0026(14)
O17 0.0332(16) 0.072(2) 0.0246(15) 0.0093(15) 0.0030(13) 0.0027(16)
O18 0.0242(14) 0.0402(17) 0.0414(17) 0.0016(13) 0.0114(12) -0.0052(12)
N11 0.0275(17) 0.0359(19) 0.0254(17) 0.0009(14) 0.0092(14) -0.0063(14)
O20 0.062(2) 0.076(3) 0.0344(18) -0.0022(18) 0.0017(17) 0.012(2)
O21 0.043(2) 0.161(6) 0.122(5) 0.018(4) 0.038(3) -0.005(3)
O19 0.093(4) 0.178(6) 0.089(4) 0.079(4) 0.064(3) 0.057(4)
N12 0.041(2) 0.029(2) 0.067(3) 0.0030(19) 0.029(2) 0.0010(17)
O22 0.060(2) 0.062(3) 0.084(3) -0.032(2) 0.041(2) -0.014(2)
O23 0.063(2) 0.067(3) 0.066(3) 0.031(2) 0.032(2) 0.025(2)
O24 0.052(2) 0.041(2) 0.068(2) 0.0022(17) 0.0236(18) 0.0195(16)
N13 0.0248(16) 0.0273(18) 0.038(2) -0.0064(14) 0.0017(14) 0.0037(13)
O25 0.0426(19) 0.078(3) 0.0324(17) -0.0038(17) 0.0123(15) 0.0120(18)
O26 0.064(3) 0.108(4) 0.037(2) 0.005(2) 0.0202(19) 0.010(2)
O27 0.042(2) 0.103(4) 0.107(4) -0.062(3) -0.028(2) 0.034(2)
N14 0.038(2) 0.0276(19) 0.036(2) -0.0086(15) -0.0009(16) 0.0007(16)
O1W 0.0359(15) 0.0351(16) 0.0278(14) 0.0047(12) 0.0109(12) 0.0023(12)
O2W 0.0353(16) 0.0246(15) 0.0432(17) -0.0050(13) 0.0030(13) 0.0065(12)
O3W 0.0492(19) 0.0407(19) 0.0483(19) -0.0156(15) 0.0169(16) -0.0070(15)
O4W 0.0380(16) 0.0195(14) 0.0464(18) -0.0015(12) 0.0152(14) 0.0038(12)
O5W 0.055(2) 0.042(2) 0.0446(19) -0.0068(15) 0.0011(16) -0.0081(16)
O6W 0.0416(17) 0.0467(19) 0.0336(16) 0.0039(14) 0.0114(14) 0.0071(15)
O7W 0.0349(15) 0.0284(15) 0.0404(16) 0.0151(12) 0.0177(13) 0.0056(12)
O8W 0.0513(19) 0.0224(15) 0.054(2) 0.0048(14) 0.0196(16) -0.0072(14)
O9W 0.0351(15) 0.0334(16) 0.0249(14) -0.0043(12) 0.0032(12) 0.0036(12)

loop_
_atom_type_symbol
_atom_type_description
_atom_type_scat_dispersion_real
_atom_type_scat_dispersion_imag
_atom_type_scat_source
C C 0.0033 0.0016 'International Tables Vol C Tables 4.2.6.8 and 6.1.1.4'
H H 0.0000 0.0000 'International Tables Vol C Tables 4.2.6.8 and 6.1.1.4'
N N 0.0061 0.0033 'International Tables Vol C Tables 4.2.6.8 and 6.1.1.4'
O O 0.0106 0.0060 'International Tables Vol C Tables 4.2.6.8 and 6.1.1.4'
F F 0.0171 0.0103 'International Tables Vol C Tables 4.2.6.8 and 6.1.1.4'
P P 0.1023 0.0942 'International Tables Vol C Tables 4.2.6.8 and 6.1.1.4'
Zn Zn 0.2839 1.4301 'International Tables Vol C Tables 4.2.6.8 and 6.1.1.4'

loop_
_geom_angle_atom_site_label_1
_geom_angle_atom_site_label_2
_geom_angle_atom_site_label_3
_geom_angle
O2 Zn1 O6 92.84(11)
O2 Zn1 O1 91.56(9)
O6 Zn1 O1 98.05(10)
O2 Zn1 N3 84.50(10)
O6 Zn1 N3 97.42(11)
O1 Zn1 N3 164.20(11)
O2 Zn1 N4 175.67(11)
O6 Zn1 N4 90.69(11)
O1 Zn1 N4 90.42(10)
N3 Zn1 N4 92.57(11)
O2 Zn1 N1 98.90(11)
O6 Zn1 N1 165.72(11)
O1 Zn1 N1 89.77(10)
N3 Zn1 N1 75.80(11)
N4 Zn1 N1 77.26(11)
O1 Zn2 O3 101.66(9)
O1 Zn2 N5 114.21(11)
O3 Zn2 N5 95.48(11)
O1 Zn2 N6 116.00(11)
O3 Zn2 N6 95.43(11)
N5 Zn2 N6 124.87(11)
O1 Zn2 N2 91.29(10)
O3 Zn2 N2 167.05(10)
N5 Zn2 N2 79.35(11)
N6 Zn2 N2 78.27(11)
O2 P1 O3 115.63(14)
O2 P1 O4 107.75(15)
O3 P1 O4 111.04(15)
O2 P1 O5 111.02(14)
O3 P1 O5 108.34(14)
O4 P1 O5 102.25(15)
C1 O1 Zn2 116.21(19)
C1 O1 Zn1 116.75(19)
Zn2 O1 Zn1 126.84(11)
P1 O2 Zn1 141.12(15)
P1 O3 Zn2 130.44(15)
C8 N1 C14 110.9(3)
C8 N1 C7 113.1(3)
C14 N1 C7 110.9(3)
C8 N1 Zn1 101.8(2)
C14 N1 Zn1 110.3(2)
C7 N1 Zn1 109.4(2)
C21 N2 C27 110.6(3)
C21 N2 C20 111.7(3)
C27 N2 C20 112.6(3)
C21 N2 Zn2 105.2(2)
C27 N2 Zn2 109.6(2)
C20 N2 Zn2 106.9(2)
C13 N3 C9 118.9(3)
C13 N3 Zn1 128.3(3)
C9 N3 Zn1 112.8(2)
C19 N4 C15 118.4(3)
C19 N4 Zn1 125.7(2)
C15 N4 Zn1 115.9(2)
C26 N5 C22 119.2(3)
C26 N5 Zn2 123.5(2)
C22 N5 Zn2 117.3(2)
C28 N6 C32 119.3(3)
C28 N6 Zn2 118.5(2)
C32 N6 Zn2 122.2(2)
O1 C1 C6 120.9(3)
O1 C1 C2 119.1(3)
C6 C1 C2 120.0(3)
C3 C2 C1 119.1(3)
C3 C2 C7 121.2(3)
C1 C2 C7 119.6(3)
C4 C3 C2 119.7(3)
F1 C4 C3 119.3(3)
F1 C4 C5 117.9(3)
C3 C4 C5 122.7(3)
C4 C5 C6 118.4(3)
C5 C6 C1 120.1(3)
C5 C6 C20 120.7(3)
C1 C6 C20 119.0(3)
N1 C7 C2 110.7(3)
N1 C8 C9 108.0(3)
N3 C9 C10 121.6(4)
N3 C9 C8 115.7(3)
C10 C9 C8 122.7(3)
C9 C10 C11 118.3(4)
C12 C11 C10 120.0(4)
C11 C12 C13 118.3(4)
N3 C13 C12 123.0(4)
N1 C14 C15 113.2(3)
N4 C15 C16 121.6(3)
N4 C15 C14 117.8(3)
C16 C15 C14 120.6(3)
C17 C16 C15 119.1(4)
C16 C17 C18 119.5(3)
C17 C18 C19 118.0(4)
N4 C19 C18 123.3(4)
N2 C20 C6 109.9(3)
N2 C21 C22 113.5(3)
N5 C22 C23 121.4(3)
N5 C22 C21 116.6(3)
C23 C22 C21 121.8(3)
C24 C23 C22 119.0(4)
C23 C24 C25 119.8(4)
C26 C25 C24 118.2(4)
N5 C26 C25 122.5(4)
N2 C27 C28 112.3(3)
N6 C28 C29 121.1(4)
N6 C28 C27 118.8(3)
C29 C28 C27 120.0(3)
C30 C29 C28 119.5(4)
C29 C30 C31 119.3(4)
C30 C31 C32 119.0(4)
N6 C32 C31 121.8(4)
O6A Zn1A O2A 94.62(11)
O6A Zn1A O1A 96.43(11)
O2A Zn1A O1A 90.62(9)
O6A Zn1A N1A 168.70(12)
O2A Zn1A N1A 93.68(10)
O1A Zn1A N1A 91.13(10)
O6A Zn1A N3A 96.61(12)
O2A Zn1A N3A 84.20(10)
O1A Zn1A N3A 166.31(10)
N1A Zn1A N3A 76.61(11)
O6A Zn1A N4A 93.21(12)
O2A Zn1A N4A 172.09(11)
O1A Zn1A N4A 89.61(10)
N1A Zn1A N4A 78.41(11)
N3A Zn1A N4A 93.79(11)
O1A Zn2A O3A 100.60(10)
O1A Zn2A N6A 116.38(11)
O3A Zn2A N6A 95.90(11)
O1A Zn2A N5A 122.18(11)
O3A Zn2A N5A 94.17(11)
N6A Zn2A N5A 117.15(12)
O1A Zn2A N2A 91.10(10)
O3A Zn2A N2A 168.18(10)
N6A Zn2A N2A 80.19(11)
N5A Zn2A N2A 77.98(11)
O2A P1A O3A 117.31(14)
O2A P1A O5A 109.59(15)
O3A P1A O5A 108.17(16)
O2A P1A O4A 110.47(15)
O3A P1A O4A 107.57(16)
O5A P1A O4A 102.70(16)
C1A O1A Zn2A 118.7(2)
C1A O1A Zn1A 116.5(2)
Zn2A O1A Zn1A 124.63(11)
P1A O2A Zn1A 135.24(15)
P1A O3A Zn2A 134.08(15)
C8A N1A C14A 110.5(3)
C8A N1A C7A 112.0(3)
C14A N1A C7A 111.5(3)
C8A N1A Zn1A 103.7(2)
C14A N1A Zn1A 110.6(2)
C7A N1A Zn1A 108.3(2)
C21A N2A C27A 109.8(3)
C21A N2A C20A 112.4(3)
C27A N2A C20A 111.2(3)
C21A N2A Zn2A 109.6(2)
C27A N2A Zn2A 105.2(2)
C20A N2A Zn2A 108.3(2)
C9A N3A C13A 118.5(3)
C9A N3A Zn1A 112.4(2)
C13A N3A Zn1A 129.1(3)
C15A N4A C19A 118.7(3)
C15A N4A Zn1A 114.9(2)
C19A N4A Zn1A 125.9(3)
C26A N5A C22A 118.9(3)
C26A N5A Zn2A 122.9(3)
C22A N5A Zn2A 118.2(2)
C32A N6A C28A 119.1(3)
C32A N6A Zn2A 124.2(3)
C28A N6A Zn2A 116.7(2)
O1A C1A C2A 119.6(3)
O1A C1A C6A 120.3(3)
C2A C1A C6A 120.1(3)
C3A C2A C1A 119.5(3)
C3A C2A C7A 120.7(3)
C1A C2A C7A 119.8(3)
C4A C3A C2A 119.4(3)
C3A C4A F1A 118.7(3)
C3A C4A C5A 122.7(3)
F1A C4A C5A 118.6(3)
C4A C5A C6A 118.7(3)
C5A C6A C1A 119.6(3)
C5A C6A C20A 120.1(3)
C1A C6A C20A 120.3(3)
N1A C7A C2A 111.0(3)
N1A C8A C9A 108.7(3)
N3A C9A C10A 122.0(3)
N3A C9A C8A 115.8(3)
C10A C9A C8A 122.2(3)
C11A C10A C9A 118.6(4)
C12A C11A C10A 119.7(4)
C13A C12A C11A 118.5(4)
N3A C13A C12A 122.8(4)
N1A C14A C15A 112.4(3)
N4A C15A C16A 122.4(3)
N4A C15A C14A 117.8(3)
C16A C15A C14A 119.8(3)
C17A C16A C15A 118.8(4)
C16A C17A C18A 119.0(4)
C19A C18A C17A 118.7(4)
N4A C19A C18A 122.4(4)
C6A C20A N2A 110.4(3)
N2A C21A C22A 112.1(3)
N5A C22A C23A 121.5(3)
N5A C22A C21A 117.2(3)
C23A C22A C21A 121.2(3)
C24A C23A C22A 119.6(4)
C23A C24A C25A 119.2(4)
C26A C25A C24A 118.2(4)
N5A C26A C25A 122.6(4)
N2A C27A C28A 113.7(3)
N6A C28A C29A 121.4(4)
N6A C28A C27A 117.1(3)
C29A C28A C27A 121.3(4)
C30A C29A C28A 119.3(4)
C29A C30A C31A 119.3(4)
C32A C31A C30A 118.2(4)
N6A C32A C31A 122.5(4)
O2B Zn1B O6B 94.27(11)
O2B Zn1B O1B 90.75(9)
O6B Zn1B O1B 96.25(11)
O2B Zn1B N4B 172.56(11)
O6B Zn1B N4B 93.17(12)
O1B Zn1B N4B 88.74(10)
O2B Zn1B N1B 93.86(10)
O6B Zn1B N1B 169.43(12)
O1B Zn1B N1B 90.39(10)
N4B Zn1B N1B 78.72(11)
O2B Zn1B N3B 85.22(10)
O6B Zn1B N3B 98.21(12)
O1B Zn1B N3B 165.23(10)
N4B Zn1B N3B 93.41(11)
N1B Zn1B N3B 75.75(11)
O1B Zn2B O3B 99.05(10)
O1B Zn2B N5B 118.01(11)
O3B Zn2B N5B 95.73(11)
O1B Zn2B N6B 121.21(11)
O3B Zn2B N6B 97.41(11)
N5B Zn2B N6B 115.83(12)
O1B Zn2B N2B 91.14(10)
O3B Zn2B N2B 169.81(10)
N5B Zn2B N2B 79.33(11)
N6B Zn2B N2B 77.08(11)
O2B P1B O3B 117.07(14)
O2B P1B O4B 109.02(15)
O3B P1B O4B 109.31(15)
O2B P1B O5B 109.47(15)
O3B P1B O5B 108.58(16)
O4B P1B O5B 102.39(16)
C1B O1B Zn2B 119.4(2)
C1B O1B Zn1B 116.12(19)
Zn2B O1B Zn1B 124.48(11)
P1B O2B Zn1B 132.89(16)
P1B O3B Zn2B 134.51(15)
C8B N1B C14B 111.2(3)
C8B N1B C7B 111.9(3)
C14B N1B C7B 111.3(3)
C8B N1B Zn1B 103.9(2)
C14B N1B Zn1B 109.3(2)
C7B N1B Zn1B 109.0(2)
C21B N2B C27B 110.4(3)
C21B N2B C20B 111.1(3)
C27B N2B C20B 113.0(3)
C21B N2B Zn2B 105.6(2)
C27B N2B Zn2B 109.2(2)
C20B N2B Zn2B 107.1(2)
C9B N3B C13B 118.2(3)
C9B N3B Zn1B 112.3(2)
C13B N3B Zn1B 129.4(3)
C19B N4B C15B 118.4(3)
C19B N4B Zn1B 125.3(3)
C15B N4B Zn1B 115.4(2)
C22B N5B C26B 118.5(3)
C22B N5B Zn2B 117.0(2)
C26B N5B Zn2B 124.5(3)
C28B N6B C32B 118.8(3)
C28B N6B Zn2B 119.3(2)
C32B N6B Zn2B 121.8(3)
O1B C1B C2B 120.1(3)
O1B C1B C6B 120.4(3)
C2B C1B C6B 119.4(3)
C3B C2B C1B 119.3(3)
C3B C2B C7B 121.0(3)
C1B C2B C7B 119.7(3)
C4B C3B C2B 120.4(3)
C3B C4B F1B 119.0(3)
C3B C4B C5B 122.0(3)
F1B C4B C5B 119.0(3)
C4B C5B C6B 118.8(3)
C5B C6B C1B 120.0(3)
C5B C6B C20B 119.9(3)
C1B C6B C20B 120.1(3)
N1B C7B C2B 110.5(3)
N1B C8B C9B 108.7(3)
N3B C9B C10B 122.7(4)
N3B C9B C8B 115.8(3)
C10B C9B C8B 121.5(3)
C11B C10B C9B 118.1(4)
C12B C11B C10B 119.8(4)
C11B C12B C13B 118.6(4)
N3B C13B C12B 122.6(4)
N1B C14B C15B 113.0(3)
N4B C15B C16B 121.6(3)
N4B C15B C14B 116.7(3)
C16B C15B C14B 121.6(3)
C17B C16B C15B 119.4(4)
C18B C17B C16B 119.0(4)
C17B C18B C19B 119.0(4)
N4B C19B C18B 122.5(4)
N2B C20B C6B 110.9(3)
N2B C21B C22B 113.8(3)
N5B C22B C23B 122.1(4)
N5B C22B C21B 117.2(3)
C23B C22B C21B 120.5(3)
C24B C23B C22B 118.5(4)
C25B C24B C23B 119.6(4)
C26B C25B C24B 118.7(4)
N5B C26B C25B 122.6(4)
N2B C27B C28B 111.0(3)
N6B C28B C29B 122.0(3)
N6B C28B C27B 116.8(3)
C29B C28B C27B 121.2(3)
C30B C29B C28B 119.2(4)
C29B C30B C31B 119.0(4)
C32B C31B C30B 119.1(4)
N6B C32B C31B 122.0(4)
O6C Zn1C O2C 93.14(11)
O6C Zn1C O1C 96.51(11)
O2C Zn1C O1C 92.68(9)
O6C Zn1C N3C 96.05(12)
O2C Zn1C N3C 86.52(10)
O1C Zn1C N3C 167.44(11)
O6C Zn1C N4C 92.87(11)
O2C Zn1C N4C 173.99(11)
O1C Zn1C N4C 86.81(10)
N3C Zn1C N4C 92.68(11)
O6C Zn1C N1C 167.86(11)
O2C Zn1C N1C 96.10(11)
O1C Zn1C N1C 90.90(10)
N3C Zn1C N1C 76.74(11)
N4C Zn1C N1C 77.92(11)
O1C Zn2C O3C 97.13(9)
O1C Zn2C N6C 135.54(11)
O3C Zn2C N6C 95.20(12)
O1C Zn2C N5C 106.30(11)
O3C Zn2C N5C 97.48(11)
N6C Zn2C N5C 114.16(12)
O1C Zn2C N2C 90.65(10)
O3C Zn2C N2C 172.22(10)
N6C Zn2C N2C 79.12(12)
N5C Zn2C N2C 80.24(11)
O2C P1C O3C 116.54(14)
O2C P1C O5C 106.41(16)
O3C P1C O5C 111.64(16)
O2C P1C O4C 111.47(15)
O3C P1C O4C 107.74(15)
O5C P1C O4C 102.11(15)
C1C O1C Zn2C 116.85(19)
C1C O1C Zn1C 118.9(2)
Zn2C O1C Zn1C 124.12(11)
P1C O2C Zn1C 135.51(15)
P1C O3C Zn2C 133.41(15)
C8C N1C C14C 110.7(3)
C8C N1C C7C 112.1(3)
C14C N1C C7C 111.7(3)
C8C N1C Zn1C 102.5(2)
C14C N1C Zn1C 111.0(2)
C7C N1C Zn1C 108.5(2)
C27C N2C C21C 111.4(3)
C27C N2C C20C 109.8(3)
C21C N2C C20C 111.3(3)
C27C N2C Zn2C 107.9(2)
C21C N2C Zn2C 107.2(2)
C20C N2C Zn2C 109.1(2)
C9C N3C C13C 118.6(3)
C9C N3C Zn1C 113.2(2)
C13C N3C Zn1C 128.0(3)
C15C N4C C19C 118.8(3)
C15C N4C Zn1C 115.9(2)
C19C N4C Zn1C 125.2(3)
C26C N5C C22C 119.8(3)
C26C N5C Zn2C 123.2(2)
C22C N5C Zn2C 116.9(2)
C28C N6C C32C 119.2(3)
C28C N6C Zn2C 117.7(3)
C32C N6C Zn2C 122.8(3)
O1C C1C C6C 120.0(3)
O1C C1C C2C 120.1(3)
C6C C1C C2C 119.9(3)
C3C C2C C1C 118.9(3)
C3C C2C C7C 120.4(3)
C1C C2C C7C 120.6(3)
C4C C3C C2C 119.7(4)
F1C C4C C5C 118.7(3)
F1C C4C C3C 118.6(4)
C5C C4C C3C 122.7(3)
C4C C5C C6C 118.8(3)
C1C C6C C5C 120.0(3)
C1C C6C C20C 120.0(3)
C5C C6C C20C 119.9(3)
N1C C7C C2C 110.8(3)
N1C C8C C9C 108.3(3)
N3C C9C C10C 122.1(3)
N3C C9C C8C 115.0(3)
C10C C9C C8C 122.9(3)
C9C C10C C11C 118.9(4)
C10C C11C C12C 119.4(4)
C13C C12C C11C 118.3(4)
N3C C13C C12C 122.7(4)
N1C C14C C15C 113.5(3)
N4C C15C C16C 122.0(3)
N4C C15C C14C 117.7(3)
C16C C15C C14C 120.2(3)
C17C C16C C15C 118.3(4)
C18C C17C C16C 119.9(4)
C17C C18C C19C 118.2(4)
N4C C19C C18C 122.7(4)
N2C C20C C6C 113.0(3)
N2C C21C C22C 114.8(3)
N5C C22C C23C 121.2(3)
N5C C22C C21C 118.3(3)
C23C C22C C21C 120.3(3)
C24C C23C C22C 118.9(3)
C25C C24C C23C 119.6(3)
C24C C25C C26C 118.9(4)
N5C C26C C25C 121.6(3)
N2C C27C C28C 112.9(3)
N6C C28C C29C 121.7(4)
N6C C28C C27C 117.4(3)
C29C C28C C27C 120.7(4)
C30C C29C C28C 119.1(4)
C31C C30C C29C 119.0(4)
C30C C31C C32C 119.5(4)
N6C C32C C31C 121.4(4)
O8 N7 O7 122.2(4)
O8 N7 O9 119.1(4)
O7 N7 O9 118.6(4)
O11 N8 O12 120.9(4)
O11 N8 O10 120.6(4)
O12 N8 O10 118.5(4)
O15 N9 O14 121.8(3)
O15 N9 O13 119.8(3)
O14 N9 O13 118.4(3)
O17 N10 O16 119.8(3)
O17 N10 O18 121.4(3)
O16 N10 O18 118.8(3)
O19 N11 O21 117.4(5)
O19 N11 O20 117.0(4)
O21 N11 O20 125.5(4)
O23 N12 O22 120.8(4)
O23 N12 O24 119.6(4)
O22 N12 O24 119.6(5)
O26 N13 O27 121.2(4)
O26 N13 O25 120.5(4)
O27 N13 O25 118.4(4)
O28 N14 O29 123.9(6)
O28A N14 O29A 137.0(11)
O28 N14 O30 118.5(5)
O29 N14 O30 117.5(5)
O28A N14 O30A 113.8(8)
O29A N14 O30A 109.1(10)

loop_
_geom_bond_atom_site_label_1
_geom_bond_atom_site_label_2
_geom_bond_distance
Zn1 O2 2.052(2)
Zn1 O6 2.053(3)
Zn1 O1 2.073(2)
Zn1 N3 2.152(3)
Zn1 N4 2.188(3)
Zn1 N1 2.218(3)
Zn2 O1 1.969(2)
Zn2 O3 1.997(2)
Zn2 N5 2.051(3)
Zn2 N6 2.062(3)
Zn2 N2 2.255(3)
P1 O2 1.489(2)
P1 O3 1.502(2)
P1 O4 1.566(3)
P1 O5 1.581(3)
F1 C4 1.366(4)
O1 C1 1.353(4)
N1 C8 1.472(5)
N1 C14 1.482(4)
N1 C7 1.487(4)
N2 C21 1.471(5)
N2 C27 1.476(4)
N2 C20 1.489(4)
N3 C13 1.341(5)
N3 C9 1.346(5)
N4 C19 1.338(5)
N4 C15 1.341(5)
N5 C26 1.339(4)
N5 C22 1.343(5)
N6 C28 1.334(5)
N6 C32 1.350(5)
C1 C6 1.398(5)
C1 C2 1.406(5)
C2 C3 1.392(5)
C2 C7 1.505(5)
C3 C4 1.366(5)
C4 C5 1.378(6)
C5 C6 1.396(5)
C6 C20 1.508(5)
C8 C9 1.510(5)
C9 C10 1.385(5)
C10 C11 1.396(6)
C11 C12 1.371(6)
C12 C13 1.372(5)
C14 C15 1.506(5)
C15 C16 1.400(5)
C16 C17 1.374(6)
C17 C18 1.382(6)
C18 C19 1.387(5)
C21 C22 1.511(5)
C22 C23 1.382(5)
C23 C24 1.379(6)
C24 C25 1.381(6)
C25 C26 1.377(5)
C27 C28 1.498(5)
C28 C29 1.401(5)
C29 C30 1.370(6)
C30 C31 1.378(6)
C31 C32 1.385(5)
Zn1A O6A 2.030(3)
Zn1A O2A 2.089(2)
Zn1A O1A 2.102(2)
Zn1A N1A 2.179(3)
Zn1A N3A 2.180(3)
Zn1A N4A 2.184(3)
Zn2A O1A 1.970(2)
Zn2A O3A 1.978(2)
Zn2A N6A 2.053(3)
Zn2A N5A 2.074(3)
Zn2A N2A 2.239(3)
P1A O2A 1.489(3)
P1A O3A 1.500(2)
P1A O5A 1.579(3)
P1A O4A 1.583(3)
F1A C4A 1.368(4)
O1A C1A 1.359(4)
N1A C8A 1.474(4)
N1A C14A 1.480(4)
N1A C7A 1.483(4)
N2A C21A 1.466(5)
N2A C27A 1.479(5)
N2A C20A 1.500(5)
N3A C9A 1.341(5)
N3A C13A 1.345(5)
N4A C15A 1.326(5)
N4A C19A 1.351(5)
N5A C26A 1.340(5)
N5A C22A 1.349(4)
N6A C32A 1.338(5)
N6A C28A 1.338(5)
C1A C2A 1.399(5)
C1A C6A 1.405(5)
C2A C3A 1.394(5)
C2A C7A 1.501(5)
C3A C4A 1.367(5)
C4A C5A 1.380(5)
C5A C6A 1.400(5)
C6A C20A 1.491(5)
C8A C9A 1.514(5)
C9A C10A 1.386(5)
C10A C11A 1.384(6)
C11A C12A 1.378(6)
C12A C13A 1.373(6)
C14A C15A 1.513(5)
C15A C16A 1.394(5)
C16A C17A 1.378(5)
C17A C18A 1.389(6)
C18A C19A 1.378(6)
C21A C22A 1.510(5)
C22A C23A 1.381(5)
C23A C24A 1.380(6)
C24A C25A 1.390(6)
C25A C26A 1.388(6)
C27A C28A 1.505(5)
C28A C29A 1.386(6)
C29A C30A 1.374(6)
C30A C31A 1.386(7)
C31A C32A 1.382(6)
Zn1B O2B 2.034(2)
Zn1B O6B 2.054(3)
Zn1B O1B 2.132(2)
Zn1B N4B 2.152(3)
Zn1B N1B 2.190(3)
Zn1B N3B 2.201(3)
Zn2B O1B 1.984(2)
Zn2B O3B 2.000(2)
Zn2B N5B 2.061(3)
Zn2B N6B 2.069(3)
Zn2B N2B 2.257(3)
P1B O2B 1.499(2)
P1B O3B 1.502(2)
P1B O4B 1.573(3)
P1B O5B 1.584(3)
F1B C4B 1.367(4)
O1B C1B 1.349(4)
N1B C8B 1.467(4)
N1B C14B 1.477(4)
N1B C7B 1.487(4)
N2B C21B 1.469(4)
N2B C27B 1.470(4)
N2B C20B 1.494(4)
N3B C9B 1.339(5)
N3B C13B 1.340(5)
N4B C19B 1.340(5)
N4B C15B 1.341(5)
N5B C22B 1.339(5)
N5B C26B 1.346(5)
N6B C28B 1.338(5)
N6B C32B 1.353(5)
C1B C2B 1.403(5)
C1B C6B 1.410(5)
C2B C3B 1.386(5)
C2B C7B 1.505(5)
C3B C4B 1.365(5)
C4B C5B 1.379(5)
C5B C6B 1.396(5)
C6B C20B 1.509(5)
C8B C9B 1.516(5)
C9B C10B 1.384(5)
C10B C11B 1.382(6)
C11B C12B 1.373(7)
C12B C13B 1.379(6)
C14B C15B 1.501(5)
C15B C16B 1.381(5)
C16B C17B 1.380(6)
C17B C18B 1.366(6)
C18B C19B 1.379(6)
C21B C22B 1.505(5)
C22B C23B 1.392(5)
C23B C24B 1.381(6)
C24B C25B 1.379(6)
C25B C26B 1.376(6)
C27B C28B 1.514(5)
C28B C29B 1.392(5)
C29B C30B 1.380(6)
C30B C31B 1.385(6)
C31B C32B 1.382(5)
Zn1C O6C 2.038(3)
Zn1C O2C 2.055(2)
Zn1C O1C 2.092(2)
Zn1C N3C 2.151(3)
Zn1C N4C 2.185(3)
Zn1C N1C 2.198(3)
Zn2C O1C 1.980(2)
Zn2C O3C 1.997(2)
Zn2C N6C 2.061(3)
Zn2C N5C 2.068(3)
Zn2C N2C 2.260(3)
P1C O2C 1.486(3)
P1C O3C 1.507(3)
P1C O5C 1.569(3)
P1C O4C 1.579(3)
F1C C4C 1.366(4)
O1C C1C 1.354(4)
N1C C8C 1.472(4)
N1C C14C 1.479(4)
N1C C7C 1.491(4)
N2C C27C 1.474(5)
N2C C21C 1.478(4)
N2C C20C 1.479(4)
N3C C9C 1.343(5)
N3C C13C 1.348(5)
N4C C15C 1.331(5)
N4C C19C 1.348(5)
N5C C26C 1.340(5)
N5C C22C 1.341(4)
N6C C28C 1.339(5)
N6C C32C 1.342(5)
C1C C6C 1.400(5)
C1C C2C 1.411(5)
C2C C3C 1.399(5)
C2C C7C 1.502(5)
C3C C4C 1.371(5)
C4C C5C 1.368(6)
C5C C6C 1.404(5)
C6C C20C 1.497(5)
C8C C9C 1.508(5)
C9C C10C 1.380(5)
C10C C11C 1.385(5)
C11C C12C 1.388(6)
C12C C13C 1.376(5)
C14C C15C 1.512(5)
C15C C16C 1.396(5)
C16C C17C 1.390(6)
C17C C18C 1.372(6)
C18C C19C 1.386(5)
C21C C22C 1.504(5)
C22C C23C 1.387(5)
C23C C24C 1.382(5)
C24C C25C 1.375(6)
C25C C26C 1.384(5)
C27C C28C 1.505(5)
C28C C29C 1.387(5)
C29C C30C 1.379(7)
C30C C31C 1.372(7)
C31C C32C 1.387(6)
N7 O8 1.227(5)
N7 O7 1.227(5)
N7 O9 1.269(5)
N8 O11 1.215(4)
N8 O12 1.242(4)
N8 O10 1.279(4)
N9 O15 1.233(4)
N9 O14 1.244(4)
N9 O13 1.269(4)
N10 O17 1.235(4)
N10 O16 1.244(4)
N10 O18 1.251(4)
N11 O19 1.191(5)
N11 O21 1.217(5)
N11 O20 1.240(5)
N12 O23 1.226(6)
N12 O22 1.231(5)
N12 O24 1.252(5)
N13 O26 1.190(5)
N13 O27 1.236(5)
N13 O25 1.253(5)
N14 O28 1.164(7)
N14 O28A 1.195(13)
N14 O29 1.238(8)
N14 O29A 1.260(17)
N14 O30 1.296(6)
N14 O30A 1.362(11)

loop_
_geom_hbond_atom_site_label_D
_geom_hbond_atom_site_label_H
_geom_hbond_atom_site_label_A
_geom_hbond_distance_DH
_geom_hbond_distance_HA
_geom_hbond_distance_DA
_geom_hbond_angle_DHA
_geom_hbond_site_symmetry_A
O4 H4O O9 0.84 1.85 2.652(4) 160.2 .
O5 H5O O10 0.84 1.88 2.704(4) 166.3 .
O6 H60A O1W 0.77 2.00 2.757(4) 171.3 .
O6 H6OB O9W 0.80 1.92 2.715(4) 172.4 .
O4A H4OA O13 0.84 1.85 2.692(4) 174.4 .
O6A H60C O13 0.87 1.91 2.730(4) 156.0 .
O6A H60C O15 0.87 2.49 3.154(4) 133.2 .
O6A H60D O8W 0.85 1.85 2.686(4) 169.3 .
O4B H4OB O20 0.84 1.89 2.689(5) 159.1 .
O5B H5OB O7W 0.84 1.93 2.731(4) 159.7 .
O6B H6OE O7W 0.76 1.96 2.697(4) 164.3 .
O6B H6OF O4W 0.80 1.89 2.693(4) 176.3 .
O4C H4OC O29 0.84 1.82 2.650(8) 168.8 .
O4C H4OC O30A 0.84 1.88 2.658(11) 153.4 .
O5C H5OC O25 0.84 1.84 2.664(4) 165.5 .
O6C H6OG O6W 0.92 1.78 2.664(4) 161.6 .
O6C H6OH O5W 0.88 1.85 2.690(4) 157.9 .
O1W H1WA O10 0.87 1.96 2.797(4) 161.0 .
O1W H1WB O26 0.95 2.00 2.889(5) 156.2 1_455
O1W H1WB O27 0.95 2.50 3.351(7) 149.1 1_455
O2W H2WA O14 0.92 1.85 2.768(4) 173.0 2_646
O2W H2WB O1W 0.79 2.06 2.835(4) 166.0 .
O3W H3WA O27 0.85 2.08 2.814(5) 143.5 1_454
O3W H3WB O10 0.90 2.66 3.320(5) 131.5 1_554
O3W H3WB O12 0.90 2.00 2.883(5) 165.8 1_554
O4W H4WA O3W 0.93 1.80 2.729(5) 177.9 .
O4W H4WB O30 0.94 1.99 2.888(6) 158.9 2_646
O4W H4WB O29A 0.94 2.18 2.992(19) 143.3 2_646
O5W H5WA O29 0.96 1.94 2.720(8) 136.6 .
O5W H5WA O30 0.96 2.59 3.359(6) 137.5 .
O5W H5WA O28A 0.96 1.90 2.818(13) 158.8 .
O5W H5WB O24 1.07 1.81 2.792(5) 151.1 2_656
O6W H6WA O21 0.87 2.60 3.284(7) 135.9 .
O6W H6WA O19 0.87 1.90 2.747(6) 165.8 .
O6W H6WB O24 1.04 1.78 2.800(5) 163.5 2_656
O7W H7WA O22 0.81 2.50 3.196(5) 144.8 .
O7W H7WA O23 0.81 2.01 2.773(5) 155.3 .
O7W H7WB O18 0.84 1.97 2.810(4) 173.3 .
O8W H8WA O10W 0.94 1.78 2.722(7) 176.7 1_554
O8W H8WB O12 0.86 2.10 2.949(4) 173.6 2_656
O9W H9WA O16 0.89 2.09 2.954(4) 163.3 .
O9W H9WA O18 0.89 2.52 3.258(4) 141.2 .
O9W H9WB O2W 0.91 1.93 2.799(4) 159.6 .

loop_
_geom_torsion_atom_site_label_1
_geom_torsion_atom_site_label_2
_geom_torsion_atom_site_label_3
_geom_torsion_atom_site_label_4
_geom_torsion
O3 P1 O2 Zn1 -25.9(3)
O4 P1 O2 Zn1 98.9(3)
O5 P1 O2 Zn1 -149.9(2)
O2 P1 O3 Zn2 22.6(3)
O4 P1 O3 Zn2 -100.6(2)
O5 P1 O3 Zn2 147.87(18)
Zn2 O1 C1 C6 59.5(4)
Zn1 O1 C1 C6 -125.3(3)
Zn2 O1 C1 C2 -120.4(3)
Zn1 O1 C1 C2 54.8(4)
O1 C1 C2 C3 -179.2(3)
C6 C1 C2 C3 0.9(5)
O1 C1 C2 C7 2.2(5)
C6 C1 C2 C7 -177.7(3)
C1 C2 C3 C4 0.2(5)
C7 C2 C3 C4 178.8(3)
C2 C3 C4 F1 -177.4(3)
C2 C3 C4 C5 -0.7(5)
F1 C4 C5 C6 176.8(3)
C3 C4 C5 C6 0.1(5)
C4 C5 C6 C1 1.0(5)
C4 C5 C6 C20 -173.5(3)
O1 C1 C6 C5 178.5(3)
C2 C1 C6 C5 -1.5(5)
O1 C1 C6 C20 -6.8(5)
C2 C1 C6 C20 173.1(3)
C8 N1 C7 C2 174.1(3)
C14 N1 C7 C2 -60.5(4)
Zn1 N1 C7 C2 61.4(3)
C3 C2 C7 N1 112.5(4)
C1 C2 C7 N1 -68.9(4)
C14 N1 C8 C9 65.1(4)
C7 N1 C8 C9 -169.5(3)
Zn1 N1 C8 C9 -52.3(3)
C13 N3 C9 C10 -0.9(5)
Zn1 N3 C9 C10 178.4(3)
C13 N3 C9 C8 -178.4(3)
Zn1 N3 C9 C8 0.8(4)
N1 C8 C9 N3 36.9(4)
N1 C8 C9 C10 -140.7(3)
N3 C9 C10 C11 0.5(6)
C8 C9 C10 C11 177.9(3)
C9 C10 C11 C12 0.1(6)
C10 C11 C12 C13 -0.2(6)
C9 N3 C13 C12 0.7(5)
Zn1 N3 C13 C12 -178.4(3)
C11 C12 C13 N3 -0.2(6)
C8 N1 C14 C15 -137.7(3)
C7 N1 C14 C15 95.7(3)
Zn1 N1 C14 C15 -25.6(3)
C19 N4 C15 C16 2.2(5)
Zn1 N4 C15 C16 -179.0(3)
C19 N4 C15 C14 180.0(3)
Zn1 N4 C15 C14 -1.2(4)
N1 C14 C15 N4 18.6(4)
N1 C14 C15 C16 -163.6(3)
N4 C15 C16 C17 -0.6(5)
C14 C15 C16 C17 -178.3(3)
C15 C16 C17 C18 -1.6(5)
C16 C17 C18 C19 2.1(5)
C15 N4 C19 C18 -1.7(5)
Zn1 N4 C19 C18 179.7(3)
C17 C18 C19 N4 -0.5(6)
C21 N2 C20 C6 178.7(3)
C27 N2 C20 C6 -56.2(4)
Zn2 N2 C20 C6 64.2(3)
C5 C6 C20 N2 111.0(4)
C1 C6 C20 N2 -63.6(4)
C27 N2 C21 C22 148.5(3)
C20 N2 C21 C22 -85.3(4)
Zn2 N2 C21 C22 30.3(4)
C26 N5 C22 C23 -1.4(5)
Zn2 N5 C22 C23 177.7(3)
C26 N5 C22 C21 -176.7(3)
Zn2 N5 C22 C21 2.4(4)
N2 C21 C22 N5 -24.1(5)
N2 C21 C22 C23 160.6(4)
N5 C22 C23 C24 0.3(6)
C21 C22 C23 C24 175.3(4)
C22 C23 C24 C25 0.7(6)
C23 C24 C25 C26 -0.7(6)
C22 N5 C26 C25 1.5(5)
Zn2 N5 C26 C25 -177.6(3)
C24 C25 C26 N5 -0.4(6)
C21 N2 C27 C28 -98.1(3)
C20 N2 C27 C28 136.1(3)
Zn2 N2 C27 C28 17.3(3)
C32 N6 C28 C29 1.0(5)
Zn2 N6 C28 C29 -178.4(3)
C32 N6 C28 C27 -176.2(3)
Zn2 N6 C28 C27 4.3(4)
N2 C27 C28 N6 -15.3(4)
N2 C27 C28 C29 167.4(3)
N6 C28 C29 C30 -0.5(5)
C27 C28 C29 C30 176.7(3)
C28 C29 C30 C31 -0.4(6)
C29 C30 C31 C32 0.7(6)
C28 N6 C32 C31 -0.7(5)
Zn2 N6 C32 C31 178.7(3)
C30 C31 C32 N6 -0.2(6)
O3A P1A O2A Zn1A -25.4(3)
O5A P1A O2A Zn1A -149.2(2)
O4A P1A O2A Zn1A 98.4(2)
O2A P1A O3A Zn2A 3.9(3)
O5A P1A O3A Zn2A 128.4(2)
O4A P1A O3A Zn2A -121.3(2)
Zn2A O1A C1A C2A 125.6(3)
Zn1A O1A C1A C2A -51.3(4)
Zn2A O1A C1A C6A -54.9(4)
Zn1A O1A C1A C6A 128.2(3)
O1A C1A C2A C3A 178.9(3)
C6A C1A C2A C3A -0.6(5)
O1A C1A C2A C7A -1.4(5)
C6A C1A C2A C7A 179.1(3)
C1A C2A C3A C4A 1.1(5)
C7A C2A C3A C4A -178.5(3)
C2A C3A C4A F1A 175.8(3)
C2A C3A C4A C5A -0.9(5)
C3A C4A C5A C6A 0.0(5)
F1A C4A C5A C6A -176.7(3)
C4A C5A C6A C1A 0.5(5)
C4A C5A C6A C20A 178.2(3)
O1A C1A C6A C5A -179.7(3)
C2A C1A C6A C5A -0.3(5)
O1A C1A C6A C20A 2.6(5)
C2A C1A C6A C20A -177.9(3)
C8A N1A C7A C2A -178.5(3)
C14A N1A C7A C2A 57.0(4)
Zn1A N1A C7A C2A -64.8(3)
C3A C2A C7A N1A -110.9(3)
C1A C2A C7A N1A 69.4(4)
C14A N1A C8A C9A -68.2(3)
C7A N1A C8A C9A 166.8(3)
Zn1A N1A C8A C9A 50.3(3)
C13A N3A C9A C10A 1.4(5)
Zn1A N3A C9A C10A -177.8(3)
C13A N3A C9A C8A -178.7(3)
Zn1A N3A C9A C8A 2.2(4)
N1A C8A C9A N3A -36.6(4)
N1A C8A C9A C10A 143.3(3)
N3A C9A C10A C11A -2.2(5)
C8A C9A C10A C11A 177.8(3)
C9A C10A C11A C12A 1.4(6)
C10A C11A C12A C13A 0.1(6)
C9A N3A C13A C12A 0.3(6)
Zn1A N3A C13A C12A 179.2(3)
C11A C12A C13A N3A -1.0(6)
C8A N1A C14A C15A 140.4(3)
C7A N1A C14A C15A -94.4(3)
Zn1A N1A C14A C15A 26.1(3)
C19A N4A C15A C16A -1.2(5)
Zn1A N4A C15A C16A -173.4(3)
C19A N4A C15A C14A -177.4(3)
Zn1A N4A C15A C14A 10.4(4)
N1A C14A C15A N4A -25.0(4)
N1A C14A C15A C16A 158.7(3)
N4A C15A C16A C17A -0.2(5)
C14A C15A C16A C17A 175.9(3)
C15A C16A C17A C18A 1.2(6)
C16A C17A C18A C19A -1.0(6)
C15A N4A C19A C18A 1.5(6)
Zn1A N4A C19A C18A 172.8(3)
C17A C18A C19A N4A -0.4(6)
C5A C6A C20A N2A -114.4(4)
C1A C6A C20A N2A 63.2(4)
C21A N2A C20A C6A 58.7(4)
C27A N2A C20A C6A -177.7(3)
Zn2A N2A C20A C6A -62.5(3)
C27A N2A C21A C22A 91.4(3)
C20A N2A C21A C22A -144.2(3)
Zn2A N2A C21A C22A -23.7(3)
C26A N5A C22A C23A 0.3(5)
Zn2A N5A C22A C23A 178.9(3)
C26A N5A C22A C21A 178.1(3)
Zn2A N5A C22A C21A -3.3(4)
N2A C21A C22A N5A 19.0(4)
N2A C21A C22A C23A -163.1(3)
N5A C22A C23A C24A 0.6(5)
C21A C22A C23A C24A -177.1(3)
C22A C23A C24A C25A -1.2(6)
C23A C24A C25A C26A 0.9(6)
C22A N5A C26A C25A -0.6(6)
Zn2A N5A C26A C25A -179.2(3)
C24A C25A C26A N5A 0.0(6)
C21A N2A C27A C28A -146.4(3)
C20A N2A C27A C28A 88.5(4)
Zn2A N2A C27A C28A -28.5(4)
C32A N6A C28A C29A -0.5(6)
Zn2A N6A C28A C29A 179.0(3)
C32A N6A C28A C27A 175.1(3)
Zn2A N6A C28A C27A -5.5(4)
N2A C27A C28A N6A 24.7(5)
N2A C27A C28A C29A -159.8(4)
N6A C28A C29A C30A 1.9(7)
C27A C28A C29A C30A -173.5(4)
C28A C29A C30A C31A -2.1(7)
C29A C30A C31A C32A 1.1(7)
C28A N6A C32A C31A -0.7(6)
Zn2A N6A C32A C31A 179.9(3)
C30A C31A C32A N6A 0.3(7)
O3B P1B O2B Zn1B 37.1(3)
O4B P1B O2B Zn1B 161.7(2)
O5B P1B O2B Zn1B -87.0(2)
O2B P1B O3B Zn2B -11.3(3)
O4B P1B O3B Zn2B -135.8(2)
O5B P1B O3B Zn2B 113.3(2)
Zn2B O1B C1B C2B -127.0(3)
Zn1B O1B C1B C2B 51.6(4)
Zn2B O1B C1B C6B 54.8(4)
Zn1B O1B C1B C6B -126.6(3)
O1B C1B C2B C3B -177.2(3)
C6B C1B C2B C3B 1.0(5)
O1B C1B C2B C7B 1.8(5)
C6B C1B C2B C7B -180.0(3)
C1B C2B C3B C4B -0.6(5)
C7B C2B C3B C4B -179.6(3)
C2B C3B C4B F1B -178.5(3)
C2B C3B C4B C5B -0.3(5)
C3B C4B C5B C6B 0.8(5)
F1B C4B C5B C6B 178.9(3)
C4B C5B C6B C1B -0.3(5)
C4B C5B C6B C20B -177.7(3)
O1B C1B C6B C5B 177.7(3)
C2B C1B C6B C5B -0.6(5)
O1B C1B C6B C20B -5.0(5)
C2B C1B C6B C20B 176.8(3)
C8B N1B C7B C2B 178.9(3)
C14B N1B C7B C2B -56.0(4)
Zn1B N1B C7B C2B 64.6(3)
C3B C2B C7B N1B 109.1(3)
C1B C2B C7B N1B -69.8(4)
C14B N1B C8B C9B 66.6(4)
C7B N1B C8B C9B -168.3(3)
Zn1B N1B C8B C9B -50.9(3)
C13B N3B C9B C10B -0.3(5)
Zn1B N3B C9B C10B 178.8(3)
C13B N3B C9B C8B -179.5(3)
Zn1B N3B C9B C8B -0.3(4)
N1B C8B C9B N3B 35.7(4)
N1B C8B C9B C10B -143.5(3)
N3B C9B C10B C11B 0.5(6)
C8B C9B C10B C11B 179.6(4)
C9B C10B C11B C12B -0.3(6)
C10B C11B C12B C13B -0.2(6)
C9B N3B C13B C12B -0.1(5)
Zn1B N3B C13B C12B -179.1(3)
C11B C12B C13B N3B 0.4(6)
C8B N1B C14B C15B -142.0(3)
C7B N1B C14B C15B 92.5(3)
Zn1B N1B C14B C15B -27.9(3)
C19B N4B C15B C16B 0.9(5)
Zn1B N4B C15B C16B 170.9(3)
C19B N4B C15B C14B 177.5(3)
Zn1B N4B C15B C14B -12.5(4)
N1B C14B C15B N4B 27.8(4)
N1B C14B C15B C16B -155.6(3)
N4B C15B C16B C17B 0.3(6)
C14B C15B C16B C17B -176.1(3)
C15B C16B C17B C18B -1.7(6)
C16B C17B C18B C19B 1.8(6)
C15B N4B C19B C18B -0.8(5)
Zn1B N4B C19B C18B -169.7(3)
C17B C18B C19B N4B -0.6(6)
C21B N2B C20B C6B 179.2(3)
C27B N2B C20B C6B -56.0(4)
Zn2B N2B C20B C6B 64.3(3)
C5B C6B C20B N2B 114.8(3)
C1B C6B C20B N2B -62.6(4)
C27B N2B C21B C22B 146.3(3)
C20B N2B C21B C22B -87.5(4)
Zn2B N2B C21B C22B 28.3(3)
C26B N5B C22B C23B -0.8(5)
Zn2B N5B C22B C23B 178.9(3)
C26B N5B C22B C21B -176.2(3)
Zn2B N5B C22B C21B 3.4(4)
N2B C21B C22B N5B -23.3(5)
N2B C21B C22B C23B 161.2(3)
N5B C22B C23B C24B -1.2(6)
C21B C22B C23B C24B 174.0(4)
C22B C23B C24B C25B 2.2(6)
C23B C24B C25B C26B -1.2(6)
C22B N5B C26B C25B 1.9(5)
Zn2B N5B C26B C25B -177.7(3)
C24B C25B C26B N5B -0.9(6)
C21B N2B C27B C28B -88.2(3)
C20B N2B C27B C28B 146.7(3)
Zn2B N2B C27B C28B 27.6(3)
C32B N6B C28B C29B 0.5(5)
Zn2B N6B C28B C29B -177.1(3)
C32B N6B C28B C27B -176.4(3)
Zn2B N6B C28B C27B 6.1(4)
N2B C27B C28B N6B -23.6(4)
N2B C27B C28B C29B 159.6(3)
N6B C28B C29B C30B 0.0(5)
C27B C28B C29B C30B 176.7(3)
C28B C29B C30B C31B -0.1(6)
C29B C30B C31B C32B -0.3(6)
C28B N6B C32B C31B -0.9(5)
Zn2B N6B C32B C31B 176.6(3)
C30B C31B C32B N6B 0.8(6)
O3C P1C O2C Zn1C 21.9(3)
O5C P1C O2C Zn1C -103.3(3)
O4C P1C O2C Zn1C 146.1(2)
O2C P1C O3C Zn2C -29.5(3)
O5C P1C O3C Zn2C 93.1(2)
O4C P1C O3C Zn2C -155.6(2)
Zn2C O1C C1C C6C -54.5(4)
Zn1C O1C C1C C6C 130.1(3)
Zn2C O1C C1C C2C 126.4(3)
Zn1C O1C C1C C2C -48.9(4)
O1C C1C C2C C3C 178.8(3)
C6C C1C C2C C3C -0.2(5)
O1C C1C C2C C7C 0.1(5)
C6C C1C C2C C7C -178.9(3)
C1C C2C C3C C4C 1.9(5)
C7C C2C C3C C4C -179.3(3)
C2C C3C C4C F1C 178.6(3)
C2C C3C C4C C5C -1.3(6)
F1C C4C C5C C6C 179.0(3)
C3C C4C C5C C6C -1.1(6)
O1C C1C C6C C5C 178.8(3)
C2C C1C C6C C5C -2.2(5)
O1C C1C C6C C20C -5.2(5)
C2C C1C C6C C20C 173.8(3)
C4C C5C C6C C1C 2.8(5)
C4C C5C C6C C20C -173.2(3)
C8C N1C C7C C2C -178.6(3)
C14C N1C C7C C2C 56.5(4)
Zn1C N1C C7C C2C -66.1(3)
C3C C2C C7C N1C -112.6(3)
C1C C2C C7C N1C 66.2(4)
C14C N1C C8C C9C -66.7(4)
C7C N1C C8C C9C 167.9(3)
Zn1C N1C C8C C9C 51.7(3)
C13C N3C C9C C10C 2.3(5)
Zn1C N3C C9C C10C -172.5(3)
C13C N3C C9C C8C -179.4(3)
Zn1C N3C C9C C8C 5.7(4)
N1C C8C C9C N3C -40.6(4)
N1C C8C C9C C10C 137.7(3)
N3C C9C C10C C11C -2.2(5)
C8C C9C C10C C11C 179.6(3)
C9C C10C C11C C12C 0.8(6)
C10C C11C C12C C13C 0.4(6)
C9C N3C C13C C12C -1.1(6)
Zn1C N3C C13C C12C 172.9(3)
C11C C12C C13C N3C -0.3(6)
C8C N1C C14C C15C 135.1(3)
C7C N1C C14C C15C -99.3(3)
Zn1C N1C C14C C15C 21.9(3)
C19C N4C C15C C16C -2.8(5)
Zn1C N4C C15C C16C -179.1(3)
C19C N4C C15C C14C -179.6(3)
Zn1C N4C C15C C14C 4.0(4)
N1C C14C C15C N4C -17.8(4)
N1C C14C C15C C16C 165.3(3)
N4C C15C C16C C17C 0.9(5)
C14C C15C C16C C17C 177.7(3)
C15C C16C C17C C18C 1.9(5)
C16C C17C C18C C19C -2.8(5)
C15C N4C C19C C18C 1.8(5)
Zn1C N4C C19C C18C 177.8(3)
C17C C18C C19C N4C 0.9(5)
C27C N2C C20C C6C -171.5(3)
C21C N2C C20C C6C 64.7(4)
Zn2C N2C C20C C6C -53.4(3)
C1C C6C C20C N2C 66.8(4)
C5C C6C C20C N2C -117.2(4)
C27C N2C C21C C22C 134.1(3)
C20C N2C C21C C22C -102.9(4)
Zn2C N2C C21C C22C 16.3(4)
C26C N5C C22C C23C 0.5(5)
Zn2C N5C C22C C23C -175.8(3)
C26C N5C C22C C21C -174.5(3)
Zn2C N5C C22C C21C 9.2(4)
N2C C21C C22C N5C -18.0(5)
N2C C21C C22C C23C 166.9(3)
N5C C22C C23C C24C -2.2(5)
C21C C22C C23C C24C 172.8(3)
C22C C23C C24C C25C 2.0(5)
C23C C24C C25C C26C -0.3(6)
C22C N5C C26C C25C 1.2(5)
Zn2C N5C C26C C25C 177.3(3)
C24C C25C C26C N5C -1.3(6)
C21C N2C C27C C28C -95.2(4)
C20C N2C C27C C28C 141.0(3)
Zn2C N2C C27C C28C 22.2(4)
C32C N6C C28C C29C 3.2(5)
Zn2C N6C C28C C29C -171.7(3)
C32C N6C C28C C27C -171.1(3)
Zn2C N6C C28C C27C 14.0(4)
N2C C27C C28C N6C -25.2(5)
N2C C27C C28C C29C 160.5(3)
N6C C28C C29C C30C -3.4(6)
C27C C28C C29C C30C 170.6(4)
C28C C29C C30C C31C 1.6(6)
C29C C30C C31C C32C 0.3(7)
C28C N6C C32C C31C -1.2(6)
Zn2C N6C C32C C31C 173.4(3)
C30C C31C C32C N6C -0.5(6)
